data_7052386
loop_
_publ_author_name
'Sumby, Christopher J.'
'Carr, Michael J.'
'Franken, Andreas'
'Kennedy, John D.'
'Kilner, Colin A.'
'Hardie, Michaele J.'

_publ_section_title
;
 Crystal-packing motifs of [Ag4L4]4+ star-burst tetrahedra
;
_journal_issue 10
_journal_name_full 'New Journal of Chemistry'
_journal_page_first 1390
_journal_paper_doi 10.1039/b609356f
_journal_volume 30
_journal_year 2006
_chemical_formula_sum 'C222 H259 Ag4 B36 I4 N37 O12'
_chemical_formula_weight 4965.90
_chemical_name_systematic
;
tetrakis[2,7,12-trimethoxy-3,8,13-tris(4-pyridylmethylamino)-
10,15-dihydro-5H-tribenzo[a,d,g]cyclononene]-di(acetonitrile)
bis(1-phenyl-1-monocarba-6-iodo-undecaborane)tetrasilver(I)
1-phenyl-1-monocarba-6-iodo-undecaborane acetonitrile clathrate
;
_space_group_IT_number 2
_symmetry_cell_setting triclinic
_symmetry_space_group_name_Hall '-P 1'
_symmetry_space_group_name_H-M 'P -1'
_atom_sites_solution_hydrogens geom
_atom_sites_solution_primary direct
_atom_sites_solution_secondary difmap
_audit_creation_method SHELXL-97
_cell_angle_alpha 68.529(5)
_cell_angle_beta 73.259(4)
_cell_angle_gamma 65.528(4)
_cell_formula_units_Z 2
_cell_length_a 20.1481(19)
_cell_length_b 23.478(3)
_cell_length_c 30.814(3)
_cell_measurement_temperature 273(2)
_cell_volume 12185(2)
_computing_cell_refinement 'APEXII (Bruker, 2004)'
_computing_data_collection 'APEXII (Bruker, 2004)'
_computing_data_reduction 'APEXII (Bruker, 2004)'
_computing_molecular_graphics 'XSeed (Barbour, 2001)'
_computing_publication_material 'local program'
_computing_structure_refinement 'SHELXL-97 (Sheldrick, 1997)'
_computing_structure_solution 'SHELXS-97 (Sheldrick, 1990)'
_diffrn_ambient_temperature 273(2)
_diffrn_measured_fraction_theta_full 0.976
_diffrn_measured_fraction_theta_max 0.976
_diffrn_measurement_device_type
;
Bruker Apex 2 detector
;
_diffrn_measurement_method 'phi and omega scans'
_diffrn_radiation_monochromator graphite
_diffrn_radiation_source 'fine-focus sealed tube'
_diffrn_radiation_type MoK\a
_diffrn_radiation_wavelength 0.71073
_diffrn_reflns_av_R_equivalents 0.0990
_diffrn_reflns_av_sigmaI/netI 0.0960
_diffrn_reflns_limit_h_max 26
_diffrn_reflns_limit_h_min -25
_diffrn_reflns_limit_k_max 30
_diffrn_reflns_limit_k_min -30
_diffrn_reflns_limit_l_max 39
_diffrn_reflns_limit_l_min -39
_diffrn_reflns_number 248516
_diffrn_reflns_theta_full 27.39
_diffrn_reflns_theta_max 27.39
_diffrn_reflns_theta_min 0.72
_exptl_absorpt_coefficient_mu 0.887
_exptl_absorpt_correction_type multi-scan
_exptl_absorpt_process_details
;
Using multiple and symmetry-related data measurements via the program SORTAV
See R.H. Blessing, Acta Cryst (1995), A51, 33-38
;
_exptl_crystal_colour colourless
_exptl_crystal_density_diffrn 1.353
_exptl_crystal_density_method 'not measured'
_exptl_crystal_description 'triangular prism'
_exptl_crystal_F_000 5052
_exptl_crystal_size_max 0.35
_exptl_crystal_size_mid 0.20
_exptl_crystal_size_min 0.18
_refine_diff_density_max '4.120 (0.934 A from I80D)'
_refine_diff_density_min -2.653
_refine_diff_density_rms 0.203
_refine_ls_extinction_method none
_refine_ls_goodness_of_fit_ref 1.088
_refine_ls_hydrogen_treatment noref
_refine_ls_matrix_type fullcycle
_refine_ls_number_parameters 2862
_refine_ls_number_reflns 54070
_refine_ls_number_restraints 0
_refine_ls_restrained_S_all 1.088
_refine_ls_R_factor_all 0.1664
_refine_ls_R_factor_gt 0.0944
_refine_ls_shift/su_max 0.006
_refine_ls_shift/su_mean 0.001
_refine_ls_structure_factor_coef Fsqd
_refine_ls_weighting_details 'calc w=1/[\s^2^(Fo^2^)+(0.1338P)^2^+92.8041P] where P=(Fo^2^+2Fc^2^)/3'
_refine_ls_weighting_scheme calc
_refine_ls_wR_factor_gt 0.2468
_refine_ls_wR_factor_ref 0.3040
_reflns_number_gt 30362
_reflns_number_total 54070
_reflns_threshold_expression >2sigma(I)
_cod_data_source_file B609356F.txt
_cod_data_source_block complex_4
_cod_depositor_comments
;
The following automatic conversions were performed:
'_symmetry_cell_setting' value 'Triclinic' changed to 'triclinic'
according to '/home/saulius/struct/CIF-dictionaries/cif_core.dic'
dictionary named 'cif_core.dic' version 2.4.1 from 2010-06-29.

Automatic conversion script
Id: cif_fix_enum 1527 2010-12-29 10:47:43Z saulius 
;
_cod_original_sg_symbol_H-M P-1
_cod_database_code 7052386

loop_
_symmetry_equiv_pos_as_xyz
'x, y, z'
'-x, -y, -z'

loop_
_atom_site_label
_atom_site_type_symbol
_atom_site_fract_x
_atom_site_fract_y
_atom_site_fract_z
_atom_site_U_iso_or_equiv
_atom_site_adp_type
_atom_site_occupancy
_atom_site_symmetry_multiplicity
_atom_site_calc_flag
_atom_site_refinement_flags
_atom_site_disorder_assembly
_atom_site_disorder_group
Ag1 Ag 0.74684(4) 1.02791(4) 0.20078(3) 0.0494(2) Uani 1 1 d . . .
Ag2 Ag 0.48122(4) 0.76554(4) 0.19240(2) 0.03994(17) Uani 1 1 d . . .
Ag3 Ag 0.98831(4) 0.60204(4) 0.20064(3) 0.04083(17) Uani 1 1 d . . .
Ag4 Ag 0.67730(4) 0.72081(4) 0.44672(3) 0.04090(17) Uani 1 1 d . . .
C1A C 1.1742(4) 0.7475(4) 0.3320(3) 0.0283(18) Uani 1 1 d . . .
C2A C 1.1904(5) 0.7076(4) 0.3026(3) 0.0300(18) Uani 1 1 d . . .
H2A H 1.2093 0.6625 0.3151 0.036 Uiso 1 1 calc R . .
C3A C 1.1792(5) 0.7331(4) 0.2555(3) 0.033(2) Uani 1 1 d . . .
C4A C 1.1508(4) 0.8018(4) 0.2352(3) 0.0297(18) Uani 1 1 d . . .
C5A C 1.1358(4) 0.8411(4) 0.2645(3) 0.0274(17) Uani 1 1 d . . .
H5A H 1.1174 0.8862 0.2520 0.033 Uiso 1 1 calc R . .
C6A C 1.1475(4) 0.8151(4) 0.3121(3) 0.0269(17) Uani 1 1 d . . .
C7A C 1.1301(4) 0.8649(4) 0.3397(3) 0.0280(18) Uani 1 1 d . . .
H7A1 H 1.1593 0.8440 0.3651 0.034 Uiso 1 1 calc R . .
H7A2 H 1.1454 0.9012 0.3185 0.034 Uiso 1 1 calc R . .
C8A C 1.0490(4) 0.8915(4) 0.3608(3) 0.0259(17) Uani 1 1 d . . .
C9A C 1.0021(4) 0.9443(4) 0.3302(3) 0.0265(17) Uani 1 1 d . . .
H9A H 1.0217 0.9610 0.2990 0.032 Uiso 1 1 calc R . .
C10A C 0.9259(5) 0.9719(4) 0.3463(3) 0.0317(19) Uani 1 1 d . . .
C11A C 0.8962(4) 0.9486(4) 0.3945(3) 0.0266(17) Uani 1 1 d . . .
C12A C 0.9434(5) 0.8964(4) 0.4241(3) 0.0307(18) Uani 1 1 d . . .
H12A H 0.9239 0.8806 0.4555 0.037 Uiso 1 1 calc R . .
C13A C 1.0197(4) 0.8664(4) 0.4085(3) 0.0274(17) Uani 1 1 d . . .
C14A C 1.0640(5) 0.8067(4) 0.4434(3) 0.0310(19) Uani 1 1 d . . .
H14A H 1.0452 0.8117 0.4751 0.037 Uiso 1 1 calc R . .
H14B H 1.1153 0.8038 0.4357 0.037 Uiso 1 1 calc R . .
C15A C 1.0590(4) 0.7433(4) 0.4423(3) 0.0256(17) Uani 1 1 d . . .
C16A C 0.9935(4) 0.7300(4) 0.4678(3) 0.0261(17) Uani 1 1 d . . .
H16A H 0.9586 0.7571 0.4856 0.031 Uiso 1 1 calc R . .
C17A C 0.9812(4) 0.6766(4) 0.4663(3) 0.0320(19) Uani 1 1 d . . .
C18A C 1.0337(4) 0.6345(4) 0.4395(3) 0.0245(16) Uani 1 1 d . . .
C19A C 1.0982(4) 0.6482(4) 0.4149(3) 0.0287(18) Uani 1 1 d . . .
H19A H 1.1339 0.6203 0.3979 0.034 Uiso 1 1 calc R . .
C20A C 1.1108(4) 0.7030(4) 0.4152(3) 0.0264(17) Uani 1 1 d . . .
C21A C 1.1822(4) 0.7140(4) 0.3840(3) 0.0286(18) Uani 1 1 d . . .
H21A H 1.1953 0.7405 0.3956 0.034 Uiso 1 1 calc R . .
H21B H 1.2221 0.6722 0.3868 0.034 Uiso 1 1 calc R . .
C22A C 1.2312(11) 0.6281(6) 0.2409(5) 0.089(5) Uani 1 1 d . . .
H22A H 1.2755 0.6198 0.2517 0.133 Uiso 1 1 calc R . .
H22B H 1.2438 0.6091 0.2155 0.133 Uiso 1 1 calc R . .
H22C H 1.1993 0.6092 0.2665 0.133 Uiso 1 1 calc R . .
O23A O 1.1936(4) 0.6982(3) 0.2242(2) 0.0443(16) Uani 1 1 d . . .
N24A N 1.1404(4) 0.8253(4) 0.1877(2) 0.0334(16) Uani 1 1 d . . .
H24A H 1.1511 0.7974 0.1727 0.040 Uiso 1 1 calc R . .
C25A C 1.1127(5) 0.8940(5) 0.1629(3) 0.036(2) Uani 1 1 d . . .
H25A H 1.1321 0.8997 0.1295 0.043 Uiso 1 1 calc R . .
H25B H 1.1312 0.9175 0.1740 0.043 Uiso 1 1 calc R . .
C26A C 0.8988(6) 1.0344(6) 0.2675(4) 0.052(3) Uani 1 1 d . . .
H26A H 0.9399 1.0494 0.2578 0.078 Uiso 1 1 calc R . .
H26B H 0.8583 1.0672 0.2520 0.078 Uiso 1 1 calc R . .
H26C H 0.9130 0.9950 0.2590 0.078 Uiso 1 1 calc R . .
O27A O 0.8764(3) 1.0217(3) 0.3185(2) 0.0404(15) Uani 1 1 d . . .
N28A N 0.8211(4) 0.9816(4) 0.4094(3) 0.0324(16) Uani 1 1 d . . .
H28A H 0.7990 1.0197 0.3922 0.039 Uiso 1 1 calc R . .
C29A C 0.7799(5) 0.9526(5) 0.4535(3) 0.034(2) Uani 1 1 d . . .
H29A H 0.7354 0.9869 0.4620 0.041 Uiso 1 1 calc R . .
H29B H 0.8096 0.9351 0.4782 0.041 Uiso 1 1 calc R . .
C30A C 0.8629(6) 0.7029(6) 0.5166(4) 0.053(3) Uani 1 1 d . . .
H30A H 0.8821 0.7029 0.5417 0.079 Uiso 1 1 calc R . .
H30B H 0.8213 0.6885 0.5296 0.079 Uiso 1 1 calc R . .
H30C H 0.8478 0.7463 0.4956 0.079 Uiso 1 1 calc R . .
O31A O 0.9193(3) 0.6595(3) 0.4909(2) 0.0335(13) Uani 1 1 d . . .
N32A N 1.0202(4) 0.5790(4) 0.4413(3) 0.0324(16) Uani 1 1 d . . .
H32A H 0.9817 0.5718 0.4599 0.039 Uiso 1 1 calc R . .
C33A C 1.0665(5) 0.5337(4) 0.4142(3) 0.0307(18) Uani 1 1 d . . .
H33A H 1.0615 0.4915 0.4315 0.037 Uiso 1 1 calc R . .
H33B H 1.1175 0.5289 0.4119 0.037 Uiso 1 1 calc R . .
N41A N 0.8724(4) 0.9814(4) 0.1795(3) 0.0414(19) Uani 1 1 d . . .
C42A C 0.9163(5) 1.0167(5) 0.1517(4) 0.045(2) Uani 1 1 d . . .
H42A H 0.8941 1.0604 0.1362 0.055 Uiso 1 1 calc R . .
C43A C 0.9933(5) 0.9900(5) 0.1456(3) 0.039(2) Uani 1 1 d . . .
H43A H 1.0214 1.0156 0.1261 0.046 Uiso 1 1 calc R . .
C44A C 1.0280(4) 0.9244(4) 0.1690(3) 0.0307(18) Uani 1 1 d . . .
C45A C 0.9817(5) 0.8886(5) 0.1966(3) 0.041(2) Uani 1 1 d . . .
H45A H 1.0019 0.8445 0.2122 0.049 Uiso 1 1 calc R . .
C46A C 0.9052(5) 0.9196(6) 0.2006(4) 0.047(3) Uani 1 1 d . . .
H46A H 0.8756 0.8950 0.2193 0.056 Uiso 1 1 calc R . .
N51A N 0.7080(4) 0.8023(4) 0.4515(3) 0.0369(18) Uani 1 1 d . . .
C52A C 0.6875(5) 0.8257(5) 0.4890(3) 0.035(2) Uani 1 1 d . . .
H52A H 0.6564 0.8092 0.5150 0.042 Uiso 1 1 calc R . .
C53A C 0.7099(5) 0.8730(5) 0.4912(3) 0.036(2) Uani 1 1 d . . .
H53A H 0.6938 0.8879 0.5179 0.043 Uiso 1 1 calc R . .
C54A C 0.7574(4) 0.8981(4) 0.4525(3) 0.0303(18) Uani 1 1 d . . .
C55A C 0.7784(5) 0.8746(5) 0.4131(3) 0.041(2) Uani 1 1 d . . .
H55A H 0.8083 0.8909 0.3863 0.049 Uiso 1 1 calc R . .
C56A C 0.7537(5) 0.8262(5) 0.4145(4) 0.041(2) Uani 1 1 d . . .
H56A H 0.7696 0.8097 0.3886 0.049 Uiso 1 1 calc R . .
N61A N 1.0183(4) 0.5795(4) 0.2733(3) 0.0359(17) Uani 1 1 d . . .
C62A C 1.0707(5) 0.5239(4) 0.2919(3) 0.0330(19) Uani 1 1 d . . .
H62A H 1.0963 0.4942 0.2743 0.040 Uiso 1 1 calc R . .
C63A C 1.0885(5) 0.5085(5) 0.3365(3) 0.035(2) Uani 1 1 d . . .
H63A H 1.1253 0.4694 0.3479 0.042 Uiso 1 1 calc R . .
C64A C 1.0506(4) 0.5521(4) 0.3635(3) 0.0304(18) Uani 1 1 d . . .
C65A C 0.9977(6) 0.6108(5) 0.3437(3) 0.042(2) Uani 1 1 d . . .
H65A H 0.9721 0.6416 0.3604 0.051 Uiso 1 1 calc R . .
C66A C 0.9833(6) 0.6231(5) 0.2989(4) 0.048(2) Uani 1 1 d . . .
H66A H 0.9484 0.6626 0.2861 0.057 Uiso 1 1 calc R . .
C1B C 0.7157(4) 0.9069(4) -0.0442(3) 0.0285(18) Uani 1 1 d . . .
C2B C 0.6564(5) 0.8854(5) -0.0144(3) 0.037(2) Uani 1 1 d . . .
H2B H 0.6544 0.8468 -0.0148 0.044 Uiso 1 1 calc R . .
C3B C 0.6022(4) 0.9201(4) 0.0149(3) 0.033(2) Uani 1 1 d . . .
C4B C 0.6006(5) 0.9821(5) 0.0141(3) 0.034(2) Uani 1 1 d . . .
C5B C 0.6593(5) 1.0027(4) -0.0155(3) 0.0299(18) Uani 1 1 d . . .
H5B H 0.6604 1.0422 -0.0161 0.036 Uiso 1 1 calc R . .
C6B C 0.7161(4) 0.9663(4) -0.0438(3) 0.0281(18) Uani 1 1 d . . .
C7B C 0.7796(5) 0.9933(4) -0.0728(3) 0.0287(18) Uani 1 1 d . . .
H7B1 H 0.8022 0.9763 -0.0999 0.034 Uiso 1 1 calc R . .
H7B2 H 0.7588 1.0404 -0.0844 0.034 Uiso 1 1 calc R . .
C8B C 0.8392(4) 0.9752(4) -0.0437(3) 0.0265(17) Uani 1 1 d . . .
C9B C 0.8258(4) 1.0167(4) -0.0154(3) 0.0276(17) Uani 1 1 d . . .
H9B H 0.7841 1.0543 -0.0172 0.033 Uiso 1 1 calc R . .
C10B C 0.8737(4) 1.0021(4) 0.0146(3) 0.0271(17) Uani 1 1 d . . .
C11B C 0.9382(4) 0.9454(4) 0.0177(3) 0.0275(17) Uani 1 1 d . . .
C12B C 0.9522(4) 0.9058(4) -0.0099(3) 0.0262(17) Uani 1 1 d . . .
H12B H 0.9950 0.8691 -0.0084 0.031 Uiso 1 1 calc R . .
C13B C 0.9029(4) 0.9189(4) -0.0408(3) 0.0259(17) Uani 1 1 d . . .
C14B C 0.9228(4) 0.8709(4) -0.0690(3) 0.0266(17) Uani 1 1 d . . .
H14C H 0.9758 0.8560 -0.0794 0.032 Uiso 1 1 calc R . .
H14D H 0.8990 0.8932 -0.0969 0.032 Uiso 1 1 calc R . .
C15B C 0.8990(4) 0.8116(4) -0.0399(3) 0.0278(17) Uani 1 1 d . . .
C16B C 0.9444(4) 0.7592(4) -0.0081(3) 0.0289(18) Uani 1 1 d . . .
H16B H 0.9894 0.7606 -0.0071 0.035 Uiso 1 1 calc R . .
C17B C 0.9248(4) 0.7064(4) 0.0215(3) 0.0298(18) Uani 1 1 d . . .
C18B C 0.8576(5) 0.7008(4) 0.0188(3) 0.0330(19) Uani 1 1 d . . .
C19B C 0.8142(5) 0.7510(4) -0.0122(3) 0.0324(19) Uani 1 1 d . . .
H19B H 0.7704 0.7482 -0.0141 0.039 Uiso 1 1 calc R . .
C20B C 0.8320(4) 0.8071(4) -0.0418(3) 0.0284(17) Uani 1 1 d . . .
C21B C 0.7753(5) 0.8619(4) -0.0722(3) 0.0292(18) Uani 1 1 d . . .
H21C H 0.8004 0.8873 -0.0990 0.035 Uiso 1 1 calc R . .
H21D H 0.7524 0.8429 -0.0842 0.035 Uiso 1 1 calc R . .
C22B C 0.5477(6) 0.8366(5) 0.0522(4) 0.048(3) Uani 1 1 d . . .
H22D H 0.5385 0.8348 0.0239 0.072 Uiso 1 1 calc R . .
H22E H 0.5108 0.8259 0.0782 0.072 Uiso 1 1 calc R . .
H22F H 0.5957 0.8059 0.0585 0.072 Uiso 1 1 calc R . .
O23B O 0.5447(3) 0.9019(3) 0.0460(2) 0.0453(17) Uani 1 1 d . . .
N24B N 0.5433(4) 1.0157(4) 0.0428(3) 0.0426(19) Uani 1 1 d . . .
H24B H 0.5079 1.0008 0.0572 0.051 Uiso 1 1 calc R . .
C25B C 0.5395(5) 1.0741(5) 0.0501(3) 0.042(2) Uani 1 1 d . . .
H25C H 0.4881 1.0989 0.0590 0.050 Uiso 1 1 calc R . .
H25D H 0.5581 1.1005 0.0204 0.050 Uiso 1 1 calc R . .
C26B C 0.7975(5) 1.0934(5) 0.0460(4) 0.041(2) Uani 1 1 d . . .
H26D H 0.7922 1.1232 0.0149 0.062 Uiso 1 1 calc R . .
H26E H 0.7984 1.1155 0.0665 0.062 Uiso 1 1 calc R . .
H26F H 0.7566 1.0780 0.0581 0.062 Uiso 1 1 calc R . .
O27B O 0.8651(3) 1.0392(3) 0.0435(2) 0.0394(15) Uani 1 1 d . . .
N28B N 0.9845(4) 0.9328(4) 0.0492(3) 0.0342(17) Uani 1 1 d . . .
H28B H 0.9744 0.9613 0.0637 0.041 Uiso 1 1 calc R . .
C29B C 1.0478(5) 0.8747(4) 0.0581(4) 0.036(2) Uani 1 1 d . . .
H29C H 1.0823 0.8836 0.0688 0.043 Uiso 1 1 calc R . .
H29D H 1.0719 0.8638 0.0286 0.043 Uiso 1 1 calc R . .
C30B C 1.0334(5) 0.6570(5) 0.0570(4) 0.041(2) Uani 1 1 d . . .
H30D H 1.0643 0.6593 0.0266 0.062 Uiso 1 1 calc R . .
H30E H 1.0579 0.6185 0.0799 0.062 Uiso 1 1 calc R . .
H30F H 1.0240 0.6949 0.0662 0.062 Uiso 1 1 calc R . .
O31B O 0.9651(3) 0.6544(3) 0.0545(2) 0.0382(14) Uani 1 1 d . . .
N32B N 0.8438(4) 0.6436(4) 0.0479(3) 0.0406(19) Uani 1 1 d . . .
H32B H 0.8766 0.6139 0.0646 0.049 Uiso 1 1 calc R . .
C33B C 0.7770(5) 0.6322(5) 0.0511(3) 0.036(2) Uani 1 1 d . . .
H33C H 0.7883 0.5855 0.0591 0.044 Uiso 1 1 calc R . .
H33D H 0.7616 0.6517 0.0203 0.044 Uiso 1 1 calc R . .
N41B N 0.6649(4) 1.0437(4) 0.1553(3) 0.0417(19) Uani 1 1 d . . .
C42B C 0.6269(5) 1.1031(5) 0.1312(4) 0.048(3) Uani 1 1 d . . .
H42B H 0.6283 1.1386 0.1372 0.058 Uiso 1 1 calc R . .
C43B C 0.5848(5) 1.1162(5) 0.0971(4) 0.041(2) Uani 1 1 d . . .
H43B H 0.5591 1.1587 0.0812 0.049 Uiso 1 1 calc R . .
C44B C 0.5831(5) 1.0624(4) 0.0880(3) 0.0336(19) Uani 1 1 d . . .
C45B C 0.6218(5) 1.0004(5) 0.1136(4) 0.041(2) Uani 1 1 d . . .
H45B H 0.6201 0.9641 0.1090 0.050 Uiso 1 1 calc R . .
C46B C 0.6627(6) 0.9922(5) 0.1458(3) 0.044(2) Uani 1 1 d . . .
H46B H 0.6897 0.9501 0.1616 0.053 Uiso 1 1 calc R . .
N51B N 1.0033(4) 0.7032(4) 0.1615(3) 0.0376(18) Uani 1 1 d . . .
C52B C 1.0731(5) 0.7030(5) 0.1436(4) 0.040(2) Uani 1 1 d . . .
H52B H 1.1123 0.6655 0.1538 0.049 Uiso 1 1 calc R . .
C53B C 1.0882(5) 0.7571(4) 0.1105(4) 0.039(2) Uani 1 1 d . . .
H53B H 1.1370 0.7546 0.0986 0.047 Uiso 1 1 calc R . .
C54B C 1.0311(4) 0.8147(4) 0.0951(3) 0.0279(17) Uani 1 1 d . . .
C55B C 0.9591(5) 0.8153(4) 0.1149(3) 0.035(2) Uani 1 1 d . . .
H55B H 0.9186 0.8528 0.1067 0.042 Uiso 1 1 calc R . .
C56B C 0.9492(5) 0.7586(5) 0.1472(3) 0.041(2) Uani 1 1 d . . .
H56B H 0.9010 0.7597 0.1597 0.049 Uiso 1 1 calc R . .
N61B N 0.5905(4) 0.7051(4) 0.1553(3) 0.0381(18) Uani 1 1 d . . .
C62B C 0.5888(5) 0.6681(5) 0.1315(3) 0.037(2) Uani 1 1 d . . .
H62B H 0.5465 0.6579 0.1376 0.045 Uiso 1 1 calc R . .
C63B C 0.6480(5) 0.6439(5) 0.0978(3) 0.036(2) Uani 1 1 d . . .
H63B H 0.6442 0.6181 0.0824 0.043 Uiso 1 1 calc R . .
C64B C 0.7127(4) 0.6587(4) 0.0871(3) 0.0317(19) Uani 1 1 d . . .
C65B C 0.7144(5) 0.6961(5) 0.1131(3) 0.036(2) Uani 1 1 d . . .
H65B H 0.7565 0.7061 0.1082 0.043 Uiso 1 1 calc R . .
C66B C 0.6542(5) 0.7183(5) 0.1458(3) 0.043(2) Uani 1 1 d . . .
H66B H 0.6572 0.7435 0.1620 0.051 Uiso 1 1 calc R . .
C1C C 0.3264(4) 1.0026(4) 0.4384(3) 0.0268(17) Uani 1 1 d . . .
C2C C 0.3711(5) 0.9466(4) 0.4676(3) 0.0308(18) Uani 1 1 d . . .
H2C H 0.3528 0.9132 0.4858 0.037 Uiso 1 1 calc R . .
C3C C 0.4431(5) 0.9395(4) 0.4701(3) 0.0313(19) Uani 1 1 d . . .
C4C C 0.4700(5) 0.9917(5) 0.4429(3) 0.036(2) Uani 1 1 d . . .
C5C C 0.4258(5) 1.0463(5) 0.4151(3) 0.0318(19) Uani 1 1 d . . .
H5C H 0.4435 1.0802 0.3976 0.038 Uiso 1 1 calc R . .
C6C C 0.3534(4) 1.0534(4) 0.4117(3) 0.0256(17) Uani 1 1 d . . .
C7C C 0.3103(5) 1.1170(4) 0.3772(3) 0.0329(19) Uani 1 1 d . . .
H7C1 H 0.2577 1.1246 0.3866 0.040 Uiso 1 1 calc R . .
H7C2 H 0.3191 1.1536 0.3790 0.040 Uiso 1 1 calc R . .
C8C C 0.3338(4) 1.1130(4) 0.3259(3) 0.0270(17) Uani 1 1 d . . .
C9C C 0.3966(5) 1.1296(4) 0.2982(3) 0.0314(18) Uani 1 1 d . . .
H9C H 0.4212 1.1435 0.3113 0.038 Uiso 1 1 calc R . .
C10C C 0.4220(5) 1.1255(4) 0.2524(3) 0.0319(19) Uani 1 1 d . . .
C11C C 0.3852(5) 1.1066(4) 0.2304(3) 0.0320(19) Uani 1 1 d . . .
C12C C 0.3222(5) 1.0908(4) 0.2575(3) 0.0341(19) Uani 1 1 d . . .
H12C H 0.2970 1.0784 0.2436 0.041 Uiso 1 1 calc R . .
C13C C 0.2959(4) 1.0931(4) 0.3047(3) 0.0269(17) Uani 1 1 d . . .
C14C C 0.2289(4) 1.0725(4) 0.3312(3) 0.0280(17) Uani 1 1 d . . .
H14E H 0.1949 1.0867 0.3096 0.034 Uiso 1 1 calc R . .
H14F H 0.2037 1.0940 0.3560 0.034 Uiso 1 1 calc R . .
C15C C 0.2509(4) 0.9970(4) 0.3538(3) 0.0263(17) Uani 1 1 d . . .
C16C C 0.2643(4) 0.9594(4) 0.3239(3) 0.0285(18) Uani 1 1 d . . .
H16C H 0.2592 0.9799 0.2923 0.034 Uiso 1 1 calc R . .
C17C C 0.2854(4) 0.8911(4) 0.3410(3) 0.0270(17) Uani 1 1 d . . .
C18C C 0.2901(4) 0.8594(4) 0.3896(3) 0.0279(18) Uani 1 1 d . . .
C19C C 0.2776(4) 0.8970(4) 0.4188(3) 0.0287(18) Uani 1 1 d . . .
H19C H 0.2813 0.8766 0.4506 0.034 Uiso 1 1 calc R . .
C20C C 0.2591(4) 0.9659(4) 0.4013(3) 0.0257(17) Uani 1 1 d . . .
C21C C 0.2508(4) 1.0029(4) 0.4362(3) 0.0280(17) Uani 1 1 d . . .
H21E H 0.2178 1.0475 0.4262 0.034 Uiso 1 1 calc R . .
H21F H 0.2292 0.9823 0.4675 0.034 Uiso 1 1 calc R . .
C22C C 0.4660(7) 0.8292(6) 0.5191(5) 0.063(3) Uani 1 1 d . . .
H22G H 0.4262 0.8373 0.5448 0.095 Uiso 1 1 calc R . .
H22H H 0.5066 0.7915 0.5309 0.095 Uiso 1 1 calc R . .
H22I H 0.4495 0.8217 0.4961 0.095 Uiso 1 1 calc R . .
O23C O 0.4898(4) 0.8859(3) 0.4971(2) 0.0419(15) Uani 1 1 d . . .
N24C N 0.5422(4) 0.9816(5) 0.4470(3) 0.046(2) Uani 1 1 d . . .
H24C H 0.5664 0.9453 0.4651 0.055 Uiso 1 1 calc R . .
C25C C 0.5774(5) 1.0305(6) 0.4218(3) 0.043(2) Uani 1 1 d . . .
H25E H 0.6121 1.0257 0.4402 0.052 Uiso 1 1 calc R . .
H25F H 0.5398 1.0735 0.4192 0.052 Uiso 1 1 calc R . .
C26C C 0.5280(6) 1.1518(8) 0.2461(4) 0.068(4) Uani 1 1 d . . .
H26G H 0.4979 1.1873 0.2595 0.102 Uiso 1 1 calc R . .
H26H H 0.5679 1.1628 0.2232 0.102 Uiso 1 1 calc R . .
H26I H 0.5476 1.1134 0.2707 0.102 Uiso 1 1 calc R . .
O27C O 0.4838(3) 1.1397(3) 0.2234(2) 0.0429(16) Uani 1 1 d . . .
N28C N 0.4113(5) 1.1070(4) 0.1831(3) 0.046(2) Uani 1 1 d . . .
H28C H 0.4473 1.1210 0.1685 0.055 Uiso 1 1 calc R . .
C29C C 0.3810(6) 1.0850(5) 0.1574(3) 0.041(2) Uani 1 1 d . . .
H29E H 0.3902 1.1073 0.1240 0.049 Uiso 1 1 calc R . .
H29F H 0.3279 1.0983 0.1673 0.049 Uiso 1 1 calc R . .
C30C C 0.3035(5) 0.8795(5) 0.2632(3) 0.037(2) Uani 1 1 d . . .
H30G H 0.2546 0.9081 0.2574 0.056 Uiso 1 1 calc R . .
H30H H 0.3202 0.8461 0.2476 0.056 Uiso 1 1 calc R . .
H30I H 0.3363 0.9040 0.2511 0.056 Uiso 1 1 calc R . .
O31C O 0.3029(3) 0.8500(3) 0.3132(2) 0.0342(14) Uani 1 1 d . . .
N32C N 0.3049(4) 0.7915(3) 0.4051(2) 0.0311(16) Uani 1 1 d . . .
H32C H 0.2969 0.7734 0.3883 0.037 Uiso 1 1 calc R . .
C33C C 0.3335(5) 0.7515(4) 0.4490(3) 0.034(2) Uani 1 1 d . . .
H33E H 0.3271 0.7098 0.4579 0.041 Uiso 1 1 calc R . .
H33F H 0.3041 0.7725 0.4736 0.041 Uiso 1 1 calc R . .
N41C N 0.6979(4) 1.0207(4) 0.2802(3) 0.0411(19) Uani 1 1 d . . .
C42C C 0.6921(5) 1.0661(5) 0.2989(4) 0.045(2) Uani 1 1 d . . .
H42C H 0.7165 1.0954 0.2810 0.053 Uiso 1 1 calc R . .
C43C C 0.6524(5) 1.0731(5) 0.3431(4) 0.046(2) Uani 1 1 d . . .
H43C H 0.6483 1.1072 0.3534 0.055 Uiso 1 1 calc R . .
C44C C 0.6185(4) 1.0263(5) 0.3720(3) 0.035(2) Uani 1 1 d . . .
C45C C 0.6250(5) 0.9781(5) 0.3527(4) 0.044(2) Uani 1 1 d . . .
H45C H 0.6023 0.9474 0.3700 0.052 Uiso 1 1 calc R . .
C46C C 0.6654(6) 0.9760(6) 0.3078(4) 0.052(3) Uani 1 1 d . . .
H46C H 0.6703 0.9427 0.2963 0.062 Uiso 1 1 calc R . .
N51 N 0.4635(4) 0.8758(4) 0.1723(3) 0.0361(17) Uani 1 1 d . . .
C52C C 0.4140(6) 0.9204(5) 0.1435(3) 0.046(2) Uani 1 1 d . . .
H52C H 0.3978 0.9052 0.1260 0.055 Uiso 1 1 calc R . .
C53C C 0.3859(6) 0.9869(5) 0.1384(3) 0.045(2) Uani 1 1 d . . .
H53C H 0.3508 1.0148 0.1189 0.054 Uiso 1 1 calc R . .
C54C C 0.4114(5) 1.0117(4) 0.1635(3) 0.0329(19) Uani 1 1 d . . .
C55C C 0.4626(5) 0.9673(5) 0.1921(3) 0.037(2) Uani 1 1 d . . .
H55C H 0.4814 0.9817 0.2088 0.044 Uiso 1 1 calc R . .
C56C C 0.4866(5) 0.9006(5) 0.1965(3) 0.038(2) Uani 1 1 d . . .
H56C H 0.5201 0.8718 0.2169 0.046 Uiso 1 1 calc R . .
N61C N 0.5646(4) 0.7176(4) 0.4473(3) 0.0379(18) Uani 1 1 d . . .
C62C C 0.5221(5) 0.6913(5) 0.4868(3) 0.038(2) Uani 1 1 d . . .
H62C H 0.5427 0.6664 0.5141 0.046 Uiso 1 1 calc R . .
C63C C 0.4490(5) 0.7008(5) 0.4871(3) 0.039(2) Uani 1 1 d . . .
H63C H 0.4221 0.6813 0.5142 0.047 Uiso 1 1 calc R . .
C64C C 0.4161(4) 0.7388(4) 0.4475(3) 0.0293(18) Uani 1 1 d . . .
C65C C 0.4596(5) 0.7654(5) 0.4067(3) 0.036(2) Uani 1 1 d . . .
H65C H 0.4402 0.7907 0.3790 0.043 Uiso 1 1 calc R . .
C66C C 0.5330(5) 0.7526(5) 0.4092(3) 0.037(2) Uani 1 1 d . . .
H66C H 0.5616 0.7699 0.3821 0.045 Uiso 1 1 calc R . .
C1D C 0.8318(4) 0.3473(4) 0.3494(3) 0.0287(18) Uani 1 1 d . . .
C2D C 0.8871(4) 0.3710(4) 0.3159(3) 0.0279(17) Uani 1 1 d . . .
H2D H 0.8973 0.3687 0.2850 0.033 Uiso 1 1 calc R . .
C3D C 0.9261(4) 0.3981(4) 0.3295(3) 0.0291(18) Uani 1 1 d . . .
C4D C 0.9136(5) 0.3985(4) 0.3771(3) 0.034(2) Uani 1 1 d . . .
C5D C 0.8584(5) 0.3761(5) 0.4095(3) 0.037(2) Uani 1 1 d . . .
H5D H 0.8479 0.3784 0.4404 0.044 Uiso 1 1 calc R . .
C6D C 0.8181(4) 0.3497(4) 0.3953(3) 0.0327(19) Uani 1 1 d . . .
C7D C 0.7572(5) 0.3289(4) 0.4340(3) 0.0323(19) Uani 1 1 d . . .
H7D1 H 0.7478 0.2961 0.4271 0.039 Uiso 1 1 calc R . .
H7D2 H 0.7740 0.3099 0.4644 0.039 Uiso 1 1 calc R . .
C8D C 0.6861(5) 0.3871(4) 0.4365(3) 0.0323(19) Uani 1 1 d . . .
C9D C 0.6790(5) 0.4295(5) 0.4625(3) 0.034(2) Uani 1 1 d . . .
H9D H 0.7163 0.4184 0.4793 0.041 Uiso 1 1 calc R . .
C10D C 0.6194(5) 0.4855(5) 0.4638(3) 0.0325(19) Uani 1 1 d . . .
C11D C 0.5592(5) 0.5041(4) 0.4394(3) 0.0295(18) Uani 1 1 d . . .
C12D C 0.5661(5) 0.4619(4) 0.4146(3) 0.0336(19) Uani 1 1 d . . .
H12D H 0.5275 0.4725 0.3989 0.040 Uiso 1 1 calc R . .
C13D C 0.6266(5) 0.4051(4) 0.4117(3) 0.0289(18) Uani 1 1 d . . .
C14D C 0.6283(4) 0.3661(4) 0.3808(3) 0.0298(18) Uani 1 1 d . . .
H14G H 0.6617 0.3217 0.3911 0.036 Uiso 1 1 calc R . .
H14H H 0.5793 0.3647 0.3851 0.036 Uiso 1 1 calc R . .
C15D C 0.6529(5) 0.3951(4) 0.3286(3) 0.0297(18) Uani 1 1 d . . .
C16D C 0.5980(5) 0.4470(4) 0.3023(3) 0.0306(18) Uani 1 1 d . . .
H16D H 0.5489 0.4590 0.3170 0.037 Uiso 1 1 calc R . .
C17D C 0.6163(5) 0.4802(4) 0.2554(3) 0.0299(18) Uani 1 1 d . . .
C18D C 0.6902(4) 0.4610(4) 0.2319(3) 0.0293(18) Uani 1 1 d . . .
C19D C 0.7437(4) 0.4085(4) 0.2575(3) 0.0282(18) Uani 1 1 d . . .
H19D H 0.7921 0.3947 0.2421 0.034 Uiso 1 1 calc R . .
C20D C 0.7267(4) 0.3760(4) 0.3055(3) 0.0271(17) Uani 1 1 d . . .
C21D C 0.7890(4) 0.3220(4) 0.3304(3) 0.0286(18) Uani 1 1 d . . .
H21G H 0.8233 0.2978 0.3086 0.034 Uiso 1 1 calc R . .
H21H H 0.7687 0.2922 0.3566 0.034 Uiso 1 1 calc R . .
C22D C 1.0106(6) 0.4067(6) 0.2563(4) 0.047(3) Uani 1 1 d . . .
H22J H 1.0298 0.3601 0.2625 0.071 Uiso 1 1 calc R . .
H22K H 1.0498 0.4238 0.2403 0.071 Uiso 1 1 calc R . .
H22L H 0.9730 0.4252 0.2368 0.071 Uiso 1 1 calc R . .
O23D O 0.9794(3) 0.4232(3) 0.3000(2) 0.0401(15) Uani 1 1 d . . .
N24D N 0.9561(4) 0.4237(4) 0.3889(3) 0.046(2) Uani 1 1 d . . .
H24D H 0.9923 0.4324 0.3682 0.056 Uiso 1 1 calc R . .
C25D C 0.9423(4) 0.4358(5) 0.4341(3) 0.035(2) Uani 1 1 d . . .
H25G H 0.9881 0.4330 0.4405 0.043 Uiso 1 1 calc R . .
H25H H 0.9259 0.4021 0.4587 0.043 Uiso 1 1 calc R . .
C26D C 0.6746(6) 0.5240(6) 0.5018(4) 0.055(3) Uani 1 1 d . . .
H26J H 0.6938 0.4817 0.5233 0.082 Uiso 1 1 calc R . .
H26K H 0.6626 0.5570 0.5170 0.082 Uiso 1 1 calc R . .
H26L H 0.7112 0.5297 0.4743 0.082 Uiso 1 1 calc R . .
O27D O 0.6091(4) 0.5292(3) 0.4882(2) 0.0433(16) Uani 1 1 d . . .
N28D N 0.5005(4) 0.5617(4) 0.4419(3) 0.0383(18) Uani 1 1 d . . .
H28D H 0.5011 0.5834 0.4589 0.046 Uiso 1 1 calc R . .
C29D C 0.4389(5) 0.5867(5) 0.4175(3) 0.037(2) Uani 1 1 d . . .
H29G H 0.3959 0.6116 0.4356 0.044 Uiso 1 1 calc R . .
H29H H 0.4287 0.5500 0.4171 0.044 Uiso 1 1 calc R . .
C30D C 0.4911(5) 0.5543(6) 0.2494(4) 0.053(3) Uani 1 1 d . . .
H30J H 0.4703 0.5210 0.2571 0.079 Uiso 1 1 calc R . .
H30K H 0.4635 0.5932 0.2282 0.079 Uiso 1 1 calc R . .
H30L H 0.4888 0.5636 0.2778 0.079 Uiso 1 1 calc R . .
O31D O 0.5667(3) 0.5322(3) 0.2273(2) 0.0413(15) Uani 1 1 d . . .
N32D N 0.7054(4) 0.4938(4) 0.1842(3) 0.0392(18) Uani 1 1 d . . .
H32D H 0.6692 0.5233 0.1702 0.047 Uiso 1 1 calc R . .
C33D C 0.7796(5) 0.4803(5) 0.1571(3) 0.0336(19) Uani 1 1 d . . .
H33G H 0.7758 0.4970 0.1237 0.040 Uiso 1 1 calc R . .
H33H H 0.8041 0.4334 0.1641 0.040 Uiso 1 1 calc R . .
N41D N 0.7772(4) 0.6251(4) 0.4422(3) 0.0401(18) Uani 1 1 d . . .
C42D C 0.8108(5) 0.5828(5) 0.4789(3) 0.038(2) Uani 1 1 d . . .
H42D H 0.7989 0.5948 0.5066 0.046 Uiso 1 1 calc R . .
C43D C 0.8628(5) 0.5216(5) 0.4775(3) 0.038(2) Uani 1 1 d . . .
H43D H 0.8836 0.4931 0.5043 0.046 Uiso 1 1 calc R . .
C44D C 0.8839(5) 0.5028(5) 0.4357(3) 0.033(2) Uani 1 1 d . . .
C45D C 0.8499(6) 0.5472(5) 0.3980(3) 0.045(2) Uani 1 1 d . . .
H45D H 0.8621 0.5374 0.3694 0.053 Uiso 1 1 calc R . .
C46D C 0.7976(7) 0.6062(5) 0.4025(4) 0.052(3) Uani 1 1 d . . .
H46D H 0.7749 0.6349 0.3765 0.062 Uiso 1 1 calc R . .
N51D N 0.4614(4) 0.7109(4) 0.2729(3) 0.0341(16) Uani 1 1 d . . .
C52D C 0.3975(5) 0.6988(5) 0.2951(3) 0.038(2) Uani 1 1 d . . .
H52D H 0.3577 0.7178 0.2788 0.045 Uiso 1 1 calc R . .
C53D C 0.3897(5) 0.6588(5) 0.3416(3) 0.036(2) Uani 1 1 d . . .
H53D H 0.3452 0.6517 0.3554 0.043 Uiso 1 1 calc R . .
C54D C 0.4478(5) 0.6296(4) 0.3672(3) 0.0307(18) Uani 1 1 d . . .
C55D C 0.5131(5) 0.6435(5) 0.3443(3) 0.040(2) Uani 1 1 d . . .
H55D H 0.5532 0.6262 0.3601 0.048 Uiso 1 1 calc R . .
C56D C 0.5172(5) 0.6830(5) 0.2981(3) 0.041(2) Uani 1 1 d . . .
H56D H 0.5612 0.6908 0.2836 0.050 Uiso 1 1 calc R . .
N61D N 0.9178(4) 0.5645(4) 0.1810(3) 0.0345(17) Uani 1 1 d . . .
C62D C 0.9442(4) 0.5253(4) 0.1517(3) 0.034(2) Uani 1 1 d . . .
H62D H 0.9926 0.5175 0.1359 0.041 Uiso 1 1 calc R . .
C63D C 0.9018(5) 0.4970(5) 0.1446(3) 0.0324(19) Uani 1 1 d . . .
H63D H 0.9224 0.4694 0.1253 0.039 Uiso 1 1 calc R . .
C64D C 0.8282(4) 0.5096(4) 0.1663(3) 0.0284(18) Uani 1 1 d . . .
C65D C 0.7995(5) 0.5511(5) 0.1952(3) 0.038(2) Uani 1 1 d . . .
H65D H 0.7504 0.5615 0.2097 0.045 Uiso 1 1 calc R . .
C66D C 0.8462(5) 0.5769(5) 0.2021(3) 0.037(2) Uani 1 1 d . . .
H66D H 0.8271 0.6036 0.2220 0.045 Uiso 1 1 calc R . .
I80A I 0.34534(3) 0.78187(4) 0.16492(2) 0.04496(17) Uani 1 1 d . . .
B81A B 0.3486(5) 0.7516(5) 0.1039(3) 0.028(2) Uani 1 1 d . . .
B82A B 0.2714(5) 0.7838(5) 0.0790(4) 0.032(2) Uani 1 1 d . . .
H82A H 0.2170 0.8195 0.0878 0.039 Uiso 1 1 calc R . .
B83A B 0.3479(5) 0.7965(5) 0.0402(4) 0.031(2) Uani 1 1 d . . .
H83A H 0.3450 0.8468 0.0199 0.038 Uiso 1 1 calc R . .
B84A B 0.3034(6) 0.7436(5) 0.0366(4) 0.033(2) Uani 1 1 d . . .
H84A H 0.2656 0.7533 0.0131 0.039 Uiso 1 1 calc R . .
B85A B 0.3036(5) 0.7000(5) 0.0999(4) 0.031(2) Uani 1 1 d . . .
H85A H 0.2660 0.6759 0.1260 0.037 Uiso 1 1 calc R . .
B86A B 0.4009(6) 0.7294(5) 0.0139(4) 0.034(2) Uani 1 1 d . . .
H86A H 0.4213 0.7395 -0.0243 0.041 Uiso 1 1 calc R . .
B87A B 0.3697(6) 0.6610(5) 0.0560(4) 0.034(2) Uani 1 1 d . . .
H87A H 0.3659 0.6186 0.0508 0.040 Uiso 1 1 calc R . .
B88A B 0.4021(5) 0.6683(5) 0.1031(4) 0.032(2) Uani 1 1 d . . .
H88A H 0.4237 0.6310 0.1348 0.038 Uiso 1 1 calc R . .
B89A B 0.4329(5) 0.7363(5) 0.0619(3) 0.030(2) Uani 1 1 d . . .
H89A H 0.4777 0.7518 0.0615 0.036 Uiso 1 1 calc R . .
C90A C 0.4486(5) 0.6688(4) 0.0509(3) 0.0315(18) Uani 1 1 d . . .
C91A C 0.5238(5) 0.6240(5) 0.0400(3) 0.038(2) Uani 1 1 d . . .
C92A C 0.5772(5) 0.6451(5) 0.0024(3) 0.039(2) Uani 1 1 d . . .
H92A H 0.5632 0.6879 -0.0168 0.047 Uiso 1 1 calc R . .
C93A C 0.6488(6) 0.6037(6) -0.0060(4) 0.049(3) Uani 1 1 d . . .
H93A H 0.6825 0.6195 -0.0301 0.059 Uiso 1 1 calc R . .
C94A C 0.6714(6) 0.5392(6) 0.0206(4) 0.053(3) Uani 1 1 d . . .
H94A H 0.7198 0.5118 0.0142 0.063 Uiso 1 1 calc R . .
C95A C 0.6213(6) 0.5150(5) 0.0574(5) 0.058(3) Uani 1 1 d . . .
H95A H 0.6361 0.4717 0.0755 0.070 Uiso 1 1 calc R . .
C96A C 0.5484(6) 0.5572(5) 0.0664(5) 0.057(3) Uani 1 1 d . . .
H96A H 0.5151 0.5409 0.0904 0.068 Uiso 1 1 calc R . .
I80B I 0.12798(4) 1.03989(3) 0.21027(2) 0.04296(15) Uani 1 1 d . . .
B81B B 0.0655(5) 1.1375(5) 0.2219(4) 0.030(2) Uani 1 1 d . . .
B82B B 0.0444(6) 1.1453(6) 0.2775(4) 0.042(3) Uani 1 1 d . . .
H82B H 0.0564 1.1083 0.3114 0.050 Uiso 1 1 calc R . .
B83B B 0.0954(6) 1.1905(5) 0.2367(4) 0.040(2) Uani 1 1 d . . .
H83B H 0.1491 1.1832 0.2441 0.048 Uiso 1 1 calc R . .
B84B B -0.0005(8) 1.2275(7) 0.2653(4) 0.054(3) Uani 1 1 d . . .
H84B H -0.0218 1.2494 0.2948 0.064 Uiso 1 1 calc R . .
B85B B -0.0314(7) 1.1741(6) 0.2501(4) 0.046(3) Uani 1 1 d . . .
H85B H -0.0765 1.1544 0.2673 0.055 Uiso 1 1 calc R . .
B86B B -0.0044(6) 1.1947(5) 0.1854(4) 0.038(2) Uani 1 1 d . . .
H86B H -0.0247 1.1781 0.1644 0.045 Uiso 1 1 calc R . .
B87B B -0.0514(7) 1.2598(6) 0.2163(4) 0.044(3) Uani 1 1 d . . .
H87B H -0.1083 1.2947 0.2189 0.053 Uiso 1 1 calc R . .
B88B B 0.0844(6) 1.2081(5) 0.1753(4) 0.034(2) Uani 1 1 d . . .
H88B H 0.1320 1.2026 0.1467 0.040 Uiso 1 1 calc R . .
B89B B 0.0381(7) 1.2709(6) 0.2070(4) 0.046(3) Uani 1 1 d . . .
H89B H 0.0506 1.3143 0.2027 0.055 Uiso 1 1 calc R . .
C90B C 0.0055(5) 1.2649(4) 0.1664(3) 0.035(2) Uani 1 1 d . . .
C91B C -0.0110(5) 1.3178(4) 0.1205(3) 0.036(2) Uani 1 1 d . . .
C92B C -0.0808(6) 1.3405(5) 0.1076(4) 0.049(3) Uani 1 1 d . . .
H92B H -0.1160 1.3222 0.1269 0.058 Uiso 1 1 calc R . .
C93B C -0.0980(7) 1.3909(6) 0.0657(4) 0.059(3) Uani 1 1 d . . .
H93B H -0.1441 1.4054 0.0571 0.071 Uiso 1 1 calc R . .
C94B C -0.0458(7) 1.4187(5) 0.0375(4) 0.056(3) Uani 1 1 d . . .
H94B H -0.0574 1.4525 0.0102 0.067 Uiso 1 1 calc R . .
C95B C 0.0233(7) 1.3965(5) 0.0496(4) 0.052(3) Uani 1 1 d . . .
H95B H 0.0584 1.4151 0.0305 0.063 Uiso 1 1 calc R . .
C96B C 0.0404(6) 1.3451(5) 0.0916(3) 0.044(2) Uani 1 1 d . . .
H96B H 0.0872 1.3296 0.0995 0.053 Uiso 1 1 calc R . .
I80C I 0.15092(3) 1.46517(4) 0.07545(3) 0.05192(18) Uani 1 1 d . . .
B81C B 0.2117(6) 1.4724(6) 0.1225(4) 0.040(2) Uani 1 1 d . . .
B82C B 0.1633(6) 1.5076(6) 0.1660(4) 0.042(3) Uani 1 1 d . . .
H82C H 0.1035 1.5314 0.1758 0.051 Uiso 1 1 calc R . .
B83C B 0.2277(7) 1.5412(6) 0.1280(4) 0.042(3) Uani 1 1 d . . .
H83C H 0.2093 1.5937 0.1098 0.051 Uiso 1 1 calc R . .
B84C B 0.2352(8) 1.4948(6) 0.1909(4) 0.050(3) Uani 1 1 d . . .
H84C H 0.2229 1.5119 0.2221 0.060 Uiso 1 1 calc R . .
B85C B 0.2182(8) 1.4268(7) 0.1836(4) 0.054(3) Uani 1 1 d . . .
H85C H 0.1924 1.3914 0.2083 0.064 Uiso 1 1 calc R . .
B86C B 0.2949(6) 1.4032(5) 0.1372(4) 0.036(2) Uani 1 1 d . . .
H86C H 0.3089 1.3572 0.1292 0.044 Uiso 1 1 calc R . .
B87C B 0.3019(6) 1.4831(6) 0.0980(4) 0.038(2) Uani 1 1 d . . .
H87C H 0.3210 1.4987 0.0597 0.045 Uiso 1 1 calc R . .
B88C B 0.3173(7) 1.4997(6) 0.1475(4) 0.045(3) Uani 1 1 d . . .
H88C H 0.3486 1.5282 0.1480 0.053 Uiso 1 1 calc R . .
B89C B 0.3108(7) 1.4190(6) 0.1869(4) 0.046(3) Uani 1 1 d . . .
H89C H 0.3372 1.3852 0.2178 0.055 Uiso 1 1 calc R . .
C90C C 0.3578(5) 1.4310(5) 0.1338(3) 0.036(2) Uani 1 1 d . . .
C91C C 0.4382(5) 1.3967(5) 0.1192(4) 0.041(2) Uani 1 1 d . . .
C92C C 0.4789(6) 1.4261(6) 0.0788(4) 0.053(3) Uani 1 1 d . . .
H92C H 0.4566 1.4684 0.0609 0.064 Uiso 1 1 calc R . .
C93C C 0.5539(7) 1.3913(7) 0.0652(5) 0.069(4) Uani 1 1 d . . .
H93C H 0.5808 1.4112 0.0383 0.083 Uiso 1 1 calc R . .
C94C C 0.5885(6) 1.3278(6) 0.0913(5) 0.058(3) Uani 1 1 d . . .
H94C H 0.6378 1.3051 0.0819 0.070 Uiso 1 1 calc R . .
C95C C 0.5486(7) 1.2998(7) 0.1306(5) 0.069(3) Uani 1 1 d . . .
H95C H 0.5717 1.2577 0.1485 0.083 Uiso 1 1 calc R . .
C96C C 0.4751(6) 1.3315(6) 0.1449(5) 0.058(3) Uani 1 1 d . . .
H96C H 0.4493 1.3103 0.1716 0.070 Uiso 1 1 calc R . .
I80D I 0.31439(6) 0.51160(4) 0.36611(3) 0.0636(2) Uani 1 1 d . . .
B81D B 0.3369(6) 0.4107(5) 0.3683(3) 0.033(2) Uani 1 1 d . . .
B82D B 0.2691(6) 0.3765(5) 0.3904(4) 0.037(2) Uani 1 1 d . . .
H82D H 0.2108 0.3966 0.4059 0.045 Uiso 1 1 calc R . .
B83D B 0.3062(7) 0.3809(7) 0.3325(4) 0.054(3) Uani 1 1 d . . .
H83D H 0.2701 0.4077 0.3054 0.064 Uiso 1 1 calc R . .
B84D B 0.3163(7) 0.3008(6) 0.3832(4) 0.049(3) Uani 1 1 d . . .
H84D H 0.2876 0.2653 0.3953 0.059 Uiso 1 1 calc R . .
B85D B 0.3471(6) 0.3345(5) 0.4172(4) 0.034(2) Uani 1 1 d . . .
H85D H 0.3424 0.3257 0.4554 0.041 Uiso 1 1 calc R . .
B86D B 0.3824(6) 0.3058(5) 0.3286(4) 0.035(2) Uani 1 1 d . . .
H86D H 0.3858 0.2814 0.3032 0.042 Uiso 1 1 calc R . .
B87D B 0.4107(6) 0.2721(6) 0.3880(4) 0.041(3) Uani 1 1 d . . .
H87D H 0.4371 0.2215 0.4082 0.049 Uiso 1 1 calc R . .
B88D B 0.4257(6) 0.3509(7) 0.3785(4) 0.045(3) Uani 1 1 d . . .
H88D H 0.4635 0.3609 0.3920 0.054 Uiso 1 1 calc R . .
B89D B 0.4008(6) 0.3810(5) 0.3194(4) 0.043(3) Uani 1 1 d . . .
H89D H 0.4198 0.4143 0.2870 0.052 Uiso 1 1 calc R . .
C90D C 0.4544(5) 0.3094(5) 0.3396(4) 0.047(2) Uani 1 1 d . . .
C91D C 0.5346(6) 0.2795(5) 0.3183(4) 0.048(3) Uani 1 1 d . . .
C92D C 0.5925(6) 0.2564(5) 0.3431(4) 0.053(3) Uani 1 1 d . . .
H92D H 0.5817 0.2558 0.3747 0.063 Uiso 1 1 calc R . .
C93D C 0.6676(6) 0.2337(6) 0.3220(5) 0.058(3) Uani 1 1 d . . .
H93D H 0.7047 0.2185 0.3400 0.069 Uiso 1 1 calc R . .
C94D C 0.6854(6) 0.2338(6) 0.2778(5) 0.067(4) Uani 1 1 d . . .
H94D H 0.7349 0.2184 0.2645 0.081 Uiso 1 1 calc R . .
C95D C 0.6273(7) 0.2581(6) 0.2488(5) 0.069(4) Uani 1 1 d . . .
H95D H 0.6389 0.2593 0.2171 0.083 Uiso 1 1 calc R . .
C96D C 0.5541(7) 0.2793(6) 0.2710(4) 0.062(3) Uani 1 1 d . . .
H96D H 0.5165 0.2939 0.2535 0.074 Uiso 1 1 calc R . .
N71A N 0.8743(6) 0.7928(6) 0.3011(4) 0.076(3) Uani 1 1 d . . .
C72A C 0.9191(6) 0.7927(5) 0.3170(3) 0.044(2) Uani 1 1 d . . .
C73A C 0.9749(6) 0.7907(5) 0.3387(4) 0.046(2) Uani 1 1 d . . .
H73A H 0.9786 0.8332 0.3288 0.068 Uiso 1 1 calc R . .
H73B H 1.0216 0.7600 0.3293 0.068 Uiso 1 1 calc R . .
H73C H 0.9616 0.7775 0.3725 0.068 Uiso 1 1 calc R . .
N71B N 0.7411(7) 0.8191(6) 0.1521(3) 0.078(3) Uani 1 1 d . . .
C72B C 0.7603(5) 0.8377(5) 0.1127(3) 0.035(2) Uani 1 1 d . . .
C73B C 0.7859(5) 0.8609(5) 0.0618(3) 0.044(2) Uani 1 1 d . . .
H73D H 0.7838 0.9051 0.0540 0.066 Uiso 1 1 calc R . .
H73E H 0.7548 0.8592 0.0442 0.066 Uiso 1 1 calc R . .
H73F H 0.8359 0.8337 0.0539 0.066 Uiso 1 1 calc R . .
N71C N 0.5656(7) 0.8901(8) 0.2855(4) 0.100(5) Uani 1 1 d . . .
C72C C 0.5143(6) 0.9126(6) 0.3110(4) 0.051(3) Uani 1 1 d . . .
C73C C 0.4501(6) 0.9447(5) 0.3402(4) 0.052(3) Uani 1 1 d . . .
H73G H 0.4467 0.9889 0.3339 0.078 Uiso 1 1 calc R . .
H73H H 0.4541 0.9221 0.3729 0.078 Uiso 1 1 calc R . .
H73I H 0.4066 0.9445 0.3334 0.078 Uiso 1 1 calc R . .
N71D N 0.7139(7) 0.6366(5) 0.2959(4) 0.074(3) Uani 1 1 d . . .
C72D C 0.7172(5) 0.5844(5) 0.3121(3) 0.040(2) Uani 1 1 d . . .
C73D C 0.7215(6) 0.5165(5) 0.3325(4) 0.049(3) Uani 1 1 d . . .
H73J H 0.6867 0.5096 0.3210 0.073 Uiso 1 1 calc R . .
H73K H 0.7100 0.5068 0.3663 0.073 Uiso 1 1 calc R . .
H73L H 0.7705 0.4885 0.3236 0.073 Uiso 1 1 calc R . .
N71E N 0.6989(5) 0.7673(5) 0.3532(3) 0.052(2) Uani 1 1 d . . .
C72E C 0.7151(5) 0.7757(5) 0.3135(3) 0.039(2) Uani 1 1 d . . .
C73E C 0.7362(6) 0.7865(6) 0.2622(3) 0.052(3) Uani 1 1 d . . .
H73M H 0.7890 0.7722 0.2541 0.078 Uiso 1 1 calc R . .
H73N H 0.7157 0.8322 0.2465 0.078 Uiso 1 1 calc R . .
H73O H 0.7175 0.7623 0.2524 0.078 Uiso 1 1 calc R . .
N71F N 0.7346(6) 1.1471(6) 0.1740(4) 0.077(3) Uani 1 1 d . . .
C72F C 0.7722(7) 1.1749(6) 0.1656(5) 0.064(3) Uani 1 1 d . . .
C73F C 0.8210(9) 1.2105(10) 0.1578(7) 0.111(6) Uani 1 1 d . . .
H73P H 0.7934 1.2497 0.1674 0.167 Uiso 1 1 calc R . .
H73Q H 0.8415 1.2216 0.1249 0.167 Uiso 1 1 calc R . .
H73R H 0.8602 1.1837 0.1761 0.167 Uiso 1 1 calc R . .
N71G N 1.1191(9) 0.3419(9) 0.3530(7) 0.129(6) Uani 1 1 d . . .
C72G C 1.1618(9) 0.3102(7) 0.3295(6) 0.090(5) Uani 1 1 d . . .
C73G C 1.2182(13) 0.2751(8) 0.2960(7) 0.150(11) Uani 1 1 d . . .
H73S H 1.2273 0.3060 0.2665 0.225 Uiso 1 1 calc R . .
H73T H 1.2004 0.2462 0.2910 0.225 Uiso 1 1 calc R . .
H73U H 1.2632 0.2503 0.3089 0.225 Uiso 1 1 calc R . .
N71H N 1.1142(6) 0.1608(6) 0.4472(4) 0.070(3) Uani 1 1 d . . .
C72H C 1.0677(6) 0.1840(6) 0.4257(4) 0.054(3) Uani 1 1 d . . .
C73H C 1.0047(10) 0.2103(9) 0.4012(6) 0.100(6) Uani 1 1 d . . .
H73V H 0.9894 0.1754 0.4035 0.150 Uiso 1 1 calc R . .
H73W H 1.0186 0.2311 0.3685 0.150 Uiso 1 1 calc R . .
H73$ H 0.9647 0.2415 0.4154 0.150 Uiso 1 1 calc R . .
N71I N 0.9266(8) 0.0895(7) 0.4953(5) 0.097(4) Uani 1 1 d . . .
C72I C 0.9302(7) 0.0543(7) 0.5318(5) 0.065(3) Uani 1 1 d . . .
C73I C 0.9352(6) 0.0094(6) 0.5783(5) 0.062(3) Uani 1 1 d . . .
H1 H 0.9447 -0.0335 0.5768 0.093 Uiso 1 1 calc R . .
H73 H 0.8895 0.0228 0.5990 0.093 Uiso 1 1 calc R . .
H2 H 0.9747 0.0088 0.5902 0.093 Uiso 1 1 calc R . .
N71J N 0.7317(7) 0.1665(7) 0.4446(4) 0.087(4) Uani 1 1 d . . .
C72J C 0.7853(7) 0.1499(6) 0.4217(4) 0.057(3) Uani 1 1 d . . .
C73J C 0.8567(7) 0.1270(7) 0.3915(5) 0.071(4) Uani 1 1 d . . .
H3 H 0.8745 0.1626 0.3747 0.106 Uiso 1 1 calc R . .
H4 H 0.8501 0.1104 0.3694 0.106 Uiso 1 1 calc R . .
H5 H 0.8919 0.0929 0.4109 0.106 Uiso 1 1 calc R . .
N71K N 0.7169(9) 0.3638(8) 0.1441(6) 0.112(5) Uani 1 1 d . . .
C72K C 0.6571(9) 0.3891(7) 0.1605(5) 0.076(4) Uani 1 1 d . . .
C73K C 0.5804(10) 0.4184(8) 0.1809(6) 0.095(5) Uani 1 1 d . . .
H6 H 0.5738 0.4587 0.1857 0.142 Uiso 1 1 calc R . .
H7 H 0.5684 0.3890 0.2107 0.142 Uiso 1 1 calc R . .
H8 H 0.5483 0.4267 0.1598 0.142 Uiso 1 1 calc R . .
N71L N 0.8638(6) 0.2330(6) 0.0343(5) 0.085(4) Uani 1 1 d . . .
C72L C 0.8220(7) 0.2853(7) 0.0238(5) 0.066(3) Uani 1 1 d . . .
C73L C 0.7707(7) 0.3538(7) 0.0092(5) 0.070(4) Uani 1 1 d . . .
H9 H 0.7515 0.3712 0.0358 0.106 Uiso 1 1 calc R . .
H10 H 0.7307 0.3547 -0.0023 0.106 Uiso 1 1 calc R . .
H11 H 0.7970 0.3797 -0.0154 0.106 Uiso 1 1 calc R . .
N71M N 0.3393(10) 1.2377(6) 0.0707(5) 0.106(5) Uani 1 1 d . . .
C72M C 0.3010(9) 1.2478(6) 0.1053(6) 0.073(4) Uani 1 1 d . . .
C73M C 0.2554(8) 1.2563(7) 0.1494(6) 0.089(5) Uani 1 1 d . . .
H12 H 0.2548 1.2146 0.1706 0.134 Uiso 1 1 calc R . .
H13 H 0.2060 1.2842 0.1441 0.134 Uiso 1 1 calc R . .
H14 H 0.2749 1.2757 0.1630 0.134 Uiso 1 1 calc R . .

loop_
_atom_site_aniso_label
_atom_site_aniso_U_11
_atom_site_aniso_U_22
_atom_site_aniso_U_33
_atom_site_aniso_U_23
_atom_site_aniso_U_13
_atom_site_aniso_U_12
Ag1 0.0340(4) 0.0680(6) 0.0520(5) -0.0200(4) -0.0041(3) -0.0224(4)
Ag2 0.0355(4) 0.0474(4) 0.0366(4) -0.0089(3) -0.0030(3) -0.0185(3)
Ag3 0.0463(4) 0.0470(4) 0.0417(4) -0.0100(3) -0.0142(3) -0.0255(4)
Ag4 0.0361(4) 0.0418(4) 0.0547(4) -0.0103(3) -0.0138(3) -0.0215(3)
C1A 0.016(3) 0.037(5) 0.037(5) -0.011(4) -0.001(3) -0.016(3)
C2A 0.030(4) 0.028(5) 0.031(4) -0.008(4) 0.003(3) -0.014(4)
C3A 0.030(4) 0.039(5) 0.038(5) -0.021(4) 0.011(4) -0.021(4)
C4A 0.018(4) 0.042(5) 0.037(5) -0.016(4) 0.002(3) -0.017(4)
C5A 0.023(4) 0.027(4) 0.036(5) -0.010(4) -0.001(3) -0.015(3)
C6A 0.019(4) 0.037(5) 0.034(4) -0.017(4) 0.004(3) -0.018(3)
C7A 0.025(4) 0.034(5) 0.034(4) -0.010(4) 0.001(3) -0.023(4)
C8A 0.018(4) 0.034(5) 0.038(5) -0.021(4) 0.000(3) -0.015(3)
C9A 0.030(4) 0.028(4) 0.029(4) -0.013(3) -0.002(3) -0.014(4)
C10A 0.036(5) 0.031(5) 0.038(5) -0.014(4) -0.002(4) -0.020(4)
C11A 0.026(4) 0.023(4) 0.039(5) -0.014(4) -0.001(3) -0.014(3)
C12A 0.032(4) 0.039(5) 0.033(4) -0.017(4) 0.002(4) -0.022(4)
C13A 0.024(4) 0.035(5) 0.035(4) -0.015(4) -0.003(3) -0.018(4)
C14A 0.027(4) 0.041(5) 0.038(5) -0.019(4) -0.003(4) -0.020(4)
C15A 0.022(4) 0.035(5) 0.029(4) -0.013(4) -0.006(3) -0.014(3)
C16A 0.023(4) 0.033(5) 0.022(4) -0.005(3) -0.004(3) -0.011(3)
C17A 0.025(4) 0.043(5) 0.030(4) -0.004(4) -0.004(3) -0.019(4)
C18A 0.025(4) 0.029(4) 0.025(4) -0.004(3) -0.008(3) -0.015(3)
C19A 0.024(4) 0.040(5) 0.031(4) -0.013(4) -0.004(3) -0.016(4)
C20A 0.020(4) 0.034(5) 0.030(4) -0.007(4) -0.006(3) -0.013(3)
C21A 0.022(4) 0.035(5) 0.032(4) -0.008(4) -0.001(3) -0.017(4)
C22A 0.165(16) 0.037(7) 0.057(8) -0.019(6) -0.018(9) -0.023(8)
O23A 0.063(4) 0.036(4) 0.039(4) -0.016(3) -0.006(3) -0.019(3)
N24A 0.034(4) 0.041(4) 0.031(4) -0.015(3) -0.005(3) -0.014(3)
C25A 0.032(4) 0.052(6) 0.031(5) -0.017(4) 0.003(4) -0.023(4)
C26A 0.052(6) 0.060(7) 0.044(6) -0.006(5) -0.013(5) -0.022(5)
O27A 0.034(3) 0.040(4) 0.047(4) -0.012(3) -0.004(3) -0.014(3)
N28A 0.032(4) 0.028(4) 0.043(4) -0.011(3) -0.003(3) -0.017(3)
C29A 0.026(4) 0.048(6) 0.042(5) -0.027(4) 0.007(4) -0.021(4)
C30A 0.040(5) 0.061(7) 0.066(7) -0.023(6) 0.016(5) -0.037(5)
O31A 0.026(3) 0.037(4) 0.041(3) -0.010(3) 0.002(3) -0.020(3)
N32A 0.033(4) 0.041(4) 0.037(4) -0.013(3) -0.005(3) -0.025(3)
C33A 0.035(4) 0.033(5) 0.034(4) -0.006(4) -0.008(4) -0.022(4)
N41A 0.032(4) 0.057(6) 0.042(4) -0.013(4) -0.004(3) -0.024(4)
C42A 0.037(5) 0.040(6) 0.046(6) -0.006(5) -0.003(4) -0.009(4)
C43A 0.031(4) 0.044(6) 0.045(5) -0.016(4) 0.009(4) -0.023(4)
C44A 0.026(4) 0.040(5) 0.035(5) -0.017(4) -0.004(3) -0.015(4)
C45A 0.041(5) 0.045(6) 0.045(5) 0.002(4) -0.015(4) -0.029(5)
C46A 0.037(5) 0.065(7) 0.047(6) -0.008(5) -0.004(4) -0.035(5)
N51A 0.029(4) 0.048(5) 0.045(4) -0.019(4) -0.001(3) -0.022(4)
C52A 0.029(4) 0.042(5) 0.039(5) -0.015(4) 0.001(4) -0.020(4)
C53A 0.031(4) 0.046(6) 0.039(5) -0.023(4) 0.002(4) -0.018(4)
C54A 0.021(4) 0.037(5) 0.042(5) -0.021(4) 0.000(3) -0.014(4)
C55A 0.048(5) 0.059(6) 0.036(5) -0.022(5) 0.007(4) -0.040(5)
C56A 0.037(5) 0.053(6) 0.047(6) -0.023(5) 0.003(4) -0.029(5)
N61A 0.045(4) 0.039(4) 0.030(4) -0.004(3) -0.007(3) -0.025(4)
C62A 0.033(4) 0.035(5) 0.039(5) -0.015(4) -0.006(4) -0.017(4)
C63A 0.032(4) 0.045(6) 0.035(5) -0.011(4) -0.009(4) -0.018(4)
C64A 0.027(4) 0.036(5) 0.039(5) -0.010(4) -0.004(4) -0.021(4)
C65A 0.045(5) 0.043(6) 0.045(6) -0.017(5) -0.014(4) -0.013(5)
C66A 0.060(7) 0.036(6) 0.051(6) -0.006(5) -0.027(5) -0.014(5)
C1B 0.023(4) 0.040(5) 0.029(4) -0.002(4) -0.016(3) -0.015(4)
C2B 0.033(5) 0.036(5) 0.049(5) -0.001(4) -0.023(4) -0.016(4)
C3B 0.020(4) 0.036(5) 0.039(5) 0.007(4) -0.014(3) -0.015(4)
C4B 0.025(4) 0.049(6) 0.030(4) -0.007(4) -0.009(3) -0.015(4)
C5B 0.033(4) 0.034(5) 0.032(4) -0.003(4) -0.014(4) -0.019(4)
C6B 0.027(4) 0.036(5) 0.026(4) -0.001(4) -0.016(3) -0.014(4)
C7B 0.033(4) 0.029(5) 0.032(4) -0.007(4) -0.008(3) -0.018(4)
C8B 0.024(4) 0.028(4) 0.028(4) 0.000(3) -0.003(3) -0.018(3)
C9B 0.022(4) 0.032(5) 0.026(4) 0.000(3) -0.004(3) -0.014(3)
C10B 0.027(4) 0.026(4) 0.032(4) -0.007(3) -0.007(3) -0.013(3)
C11B 0.029(4) 0.027(4) 0.033(4) -0.004(3) -0.010(3) -0.016(4)
C12B 0.022(4) 0.023(4) 0.033(4) -0.003(3) -0.006(3) -0.012(3)
C13B 0.027(4) 0.038(5) 0.018(4) -0.003(3) 0.000(3) -0.023(4)
C14B 0.023(4) 0.034(5) 0.025(4) -0.005(3) -0.001(3) -0.016(4)
C15B 0.022(4) 0.035(5) 0.029(4) -0.008(4) -0.002(3) -0.016(4)
C16B 0.020(4) 0.039(5) 0.032(4) -0.012(4) -0.003(3) -0.014(4)
C17B 0.022(4) 0.033(5) 0.034(4) -0.009(4) -0.004(3) -0.010(4)
C18B 0.027(4) 0.028(5) 0.043(5) -0.007(4) 0.000(4) -0.014(4)
C19B 0.029(4) 0.035(5) 0.035(5) -0.005(4) -0.006(4) -0.018(4)
C20B 0.025(4) 0.030(5) 0.032(4) -0.002(4) -0.010(3) -0.013(3)
C21B 0.037(5) 0.028(4) 0.027(4) 0.000(3) -0.016(4) -0.015(4)
C22B 0.050(6) 0.059(7) 0.041(5) 0.006(5) -0.013(5) -0.038(5)
O23B 0.030(3) 0.059(5) 0.047(4) 0.003(3) -0.005(3) -0.032(3)
N24B 0.028(4) 0.062(6) 0.042(5) -0.013(4) -0.002(3) -0.024(4)
C25B 0.027(4) 0.049(6) 0.038(5) -0.006(4) -0.007(4) -0.008(4)
C26B 0.039(5) 0.041(6) 0.048(6) -0.022(5) -0.005(4) -0.012(4)
O27B 0.033(3) 0.040(4) 0.051(4) -0.016(3) -0.014(3) -0.011(3)
N28B 0.032(4) 0.030(4) 0.049(5) -0.010(3) -0.019(3) -0.012(3)
C29B 0.026(4) 0.034(5) 0.056(6) -0.011(4) -0.012(4) -0.015(4)
C30B 0.039(5) 0.042(6) 0.048(6) -0.010(4) -0.022(4) -0.012(4)
O31B 0.031(3) 0.040(4) 0.042(4) -0.002(3) -0.014(3) -0.013(3)
N32B 0.023(4) 0.038(5) 0.048(5) 0.004(4) -0.006(3) -0.013(3)
C33B 0.037(5) 0.033(5) 0.040(5) -0.002(4) -0.005(4) -0.021(4)
N41B 0.033(4) 0.047(5) 0.049(5) -0.018(4) -0.003(4) -0.017(4)
C42B 0.039(5) 0.040(6) 0.069(7) -0.022(5) -0.004(5) -0.015(5)
C43B 0.031(5) 0.035(5) 0.051(6) -0.010(4) -0.005(4) -0.009(4)
C44B 0.028(4) 0.037(5) 0.029(4) -0.005(4) -0.001(3) -0.011(4)
C45B 0.038(5) 0.028(5) 0.058(6) -0.014(4) -0.015(4) -0.006(4)
C46B 0.046(6) 0.039(6) 0.043(5) -0.008(4) -0.014(4) -0.009(5)
N51B 0.035(4) 0.039(4) 0.046(5) -0.004(4) -0.019(3) -0.019(4)
C52B 0.031(5) 0.042(6) 0.056(6) -0.013(5) -0.022(4) -0.010(4)
C53B 0.024(4) 0.034(5) 0.067(6) -0.011(5) -0.019(4) -0.013(4)
C54B 0.026(4) 0.032(5) 0.032(4) -0.008(4) -0.012(3) -0.011(4)
C55B 0.025(4) 0.031(5) 0.048(5) -0.003(4) -0.014(4) -0.010(4)
C56B 0.021(4) 0.051(6) 0.043(5) 0.001(4) -0.005(4) -0.018(4)
N61B 0.030(4) 0.045(5) 0.037(4) -0.002(4) -0.005(3) -0.019(4)
C62B 0.037(5) 0.044(6) 0.036(5) -0.002(4) -0.009(4) -0.025(4)
C63B 0.033(5) 0.042(5) 0.045(5) -0.011(4) -0.007(4) -0.025(4)
C64B 0.024(4) 0.027(5) 0.040(5) -0.003(4) -0.003(4) -0.012(4)
C65B 0.032(5) 0.042(5) 0.042(5) -0.009(4) -0.008(4) -0.023(4)
C66B 0.044(5) 0.053(6) 0.046(6) -0.013(5) -0.016(4) -0.027(5)
C1C 0.027(4) 0.037(5) 0.025(4) -0.014(4) -0.004(3) -0.015(4)
C2C 0.033(4) 0.041(5) 0.024(4) -0.012(4) -0.005(3) -0.015(4)
C3C 0.031(4) 0.038(5) 0.034(5) -0.020(4) -0.009(4) -0.009(4)
C4C 0.030(4) 0.052(6) 0.036(5) -0.023(4) -0.003(4) -0.017(4)
C5C 0.031(4) 0.043(5) 0.031(4) -0.013(4) -0.002(4) -0.022(4)
C6C 0.023(4) 0.033(5) 0.027(4) -0.015(3) -0.003(3) -0.010(3)
C7C 0.029(4) 0.029(5) 0.047(5) -0.015(4) -0.007(4) -0.011(4)
C8C 0.026(4) 0.014(4) 0.038(5) -0.007(3) -0.005(3) -0.004(3)
C9C 0.028(4) 0.031(5) 0.038(5) -0.012(4) -0.006(4) -0.012(4)
C10C 0.031(4) 0.032(5) 0.033(5) -0.006(4) 0.000(4) -0.018(4)
C11C 0.036(5) 0.024(4) 0.031(4) -0.003(4) -0.001(4) -0.012(4)
C12C 0.036(5) 0.035(5) 0.036(5) -0.006(4) -0.007(4) -0.020(4)
C13C 0.027(4) 0.016(4) 0.035(4) -0.004(3) -0.006(3) -0.007(3)
C14C 0.022(4) 0.033(5) 0.029(4) -0.002(4) -0.009(3) -0.012(3)
C15C 0.022(4) 0.034(5) 0.029(4) -0.007(3) -0.007(3) -0.015(3)
C16C 0.023(4) 0.039(5) 0.028(4) -0.004(4) -0.006(3) -0.017(4)
C17C 0.015(3) 0.032(5) 0.041(5) -0.013(4) -0.005(3) -0.013(3)
C18C 0.017(4) 0.039(5) 0.036(5) -0.015(4) 0.001(3) -0.017(3)
C19C 0.028(4) 0.040(5) 0.026(4) -0.010(4) -0.003(3) -0.019(4)
C20C 0.015(3) 0.034(5) 0.032(4) -0.012(4) -0.002(3) -0.011(3)
C21C 0.025(4) 0.031(5) 0.030(4) -0.012(4) 0.000(3) -0.011(4)
C22C 0.068(8) 0.046(7) 0.084(9) -0.005(6) -0.048(7) -0.015(6)
O23C 0.049(4) 0.040(4) 0.042(4) -0.006(3) -0.024(3) -0.014(3)
N24C 0.032(4) 0.069(6) 0.041(4) -0.009(4) -0.010(3) -0.025(4)
C25C 0.034(5) 0.071(7) 0.047(6) -0.031(5) -0.005(4) -0.027(5)
C26C 0.049(6) 0.118(11) 0.059(7) -0.023(7) 0.005(5) -0.060(8)
O27C 0.033(3) 0.054(4) 0.044(4) -0.011(3) 0.002(3) -0.025(3)
N28C 0.058(5) 0.053(5) 0.033(4) -0.012(4) 0.003(4) -0.034(4)
C29C 0.047(5) 0.039(6) 0.037(5) -0.010(4) -0.003(4) -0.021(5)
C30C 0.038(5) 0.056(6) 0.029(5) -0.019(4) -0.002(4) -0.024(5)
O31C 0.030(3) 0.048(4) 0.038(3) -0.021(3) -0.002(3) -0.021(3)
N32C 0.033(4) 0.031(4) 0.036(4) -0.002(3) -0.010(3) -0.022(3)
C33C 0.035(5) 0.035(5) 0.040(5) -0.005(4) -0.006(4) -0.026(4)
N41C 0.036(4) 0.057(5) 0.044(5) -0.022(4) -0.002(3) -0.026(4)
C42C 0.032(5) 0.043(6) 0.059(6) -0.019(5) 0.004(4) -0.017(4)
C43C 0.041(5) 0.050(6) 0.063(7) -0.026(5) -0.004(5) -0.026(5)
C44C 0.020(4) 0.047(6) 0.045(5) -0.018(4) -0.008(4) -0.011(4)
C45C 0.044(5) 0.052(6) 0.050(6) -0.021(5) -0.002(4) -0.030(5)
C46C 0.064(7) 0.062(7) 0.052(6) -0.022(5) 0.002(5) -0.047(6)
N51 0.035(4) 0.044(5) 0.032(4) -0.005(3) -0.009(3) -0.019(4)
C52C 0.059(6) 0.049(6) 0.042(5) -0.007(5) -0.024(5) -0.024(5)
C53C 0.050(6) 0.049(6) 0.040(5) 0.001(5) -0.023(5) -0.024(5)
C54C 0.035(5) 0.040(5) 0.024(4) -0.002(4) -0.002(3) -0.021(4)
C55C 0.036(5) 0.049(6) 0.035(5) -0.014(4) -0.009(4) -0.019(4)
C56C 0.034(5) 0.047(6) 0.038(5) -0.013(4) -0.013(4) -0.012(4)
N61C 0.033(4) 0.051(5) 0.040(4) -0.008(4) -0.012(3) -0.024(4)
C62C 0.042(5) 0.040(5) 0.038(5) 0.003(4) -0.019(4) -0.023(4)
C63C 0.041(5) 0.044(6) 0.038(5) 0.004(4) -0.012(4) -0.029(5)
C64C 0.029(4) 0.028(5) 0.035(5) -0.003(4) -0.011(3) -0.014(4)
C65C 0.032(4) 0.038(5) 0.038(5) -0.002(4) -0.010(4) -0.016(4)
C66C 0.032(4) 0.054(6) 0.030(5) -0.002(4) -0.002(4) -0.029(4)
C1D 0.027(4) 0.027(4) 0.038(5) -0.005(4) -0.010(3) -0.016(4)
C2D 0.024(4) 0.025(4) 0.040(5) -0.012(4) -0.006(3) -0.011(3)
C3D 0.028(4) 0.025(4) 0.039(5) -0.010(4) -0.005(4) -0.013(4)
C4D 0.029(4) 0.039(5) 0.046(5) -0.017(4) -0.002(4) -0.021(4)
C5D 0.034(5) 0.049(6) 0.039(5) -0.019(4) -0.003(4) -0.023(4)
C6D 0.024(4) 0.030(5) 0.046(5) -0.005(4) -0.008(4) -0.015(4)
C7D 0.037(5) 0.036(5) 0.033(5) -0.007(4) -0.009(4) -0.023(4)
C8D 0.037(5) 0.041(5) 0.028(4) -0.004(4) 0.001(4) -0.030(4)
C9D 0.036(5) 0.051(6) 0.027(4) -0.008(4) -0.001(4) -0.031(5)
C10D 0.034(5) 0.046(5) 0.025(4) -0.007(4) 0.004(3) -0.029(4)
C11D 0.031(4) 0.032(5) 0.025(4) -0.005(3) 0.000(3) -0.016(4)
C12D 0.035(5) 0.043(5) 0.027(4) -0.004(4) -0.001(4) -0.025(4)
C13D 0.032(4) 0.034(5) 0.029(4) -0.006(4) 0.000(3) -0.025(4)
C14D 0.025(4) 0.033(5) 0.041(5) -0.015(4) -0.002(3) -0.017(4)
C15D 0.035(4) 0.029(5) 0.040(5) -0.013(4) -0.006(4) -0.022(4)
C16D 0.025(4) 0.036(5) 0.039(5) -0.017(4) -0.001(3) -0.016(4)
C17D 0.031(4) 0.031(5) 0.037(5) -0.012(4) -0.012(4) -0.013(4)
C18D 0.022(4) 0.037(5) 0.033(4) -0.010(4) -0.005(3) -0.014(4)
C19D 0.022(4) 0.035(5) 0.036(5) -0.013(4) -0.008(3) -0.014(4)
C20D 0.025(4) 0.032(5) 0.037(5) -0.013(4) -0.006(3) -0.017(4)
C21D 0.027(4) 0.035(5) 0.033(4) -0.013(4) -0.003(3) -0.017(4)
C22D 0.043(5) 0.065(7) 0.047(6) -0.018(5) 0.002(5) -0.036(5)
O23D 0.029(3) 0.055(4) 0.047(4) -0.016(3) 0.006(3) -0.030(3)
N24D 0.037(4) 0.070(6) 0.059(5) -0.034(5) 0.001(4) -0.035(4)
C25D 0.022(4) 0.047(6) 0.049(5) -0.025(5) -0.002(4) -0.016(4)
C26D 0.051(6) 0.083(8) 0.064(7) -0.037(6) -0.004(5) -0.044(6)
O27D 0.042(4) 0.058(4) 0.045(4) -0.022(3) -0.001(3) -0.030(3)
N28D 0.043(4) 0.041(5) 0.033(4) -0.012(3) -0.002(3) -0.017(4)
C29D 0.031(4) 0.048(6) 0.030(5) -0.006(4) 0.001(4) -0.021(4)
C30D 0.028(5) 0.068(8) 0.053(6) -0.018(6) -0.010(4) -0.004(5)
O31D 0.034(3) 0.044(4) 0.046(4) -0.006(3) -0.010(3) -0.017(3)
N32D 0.031(4) 0.050(5) 0.039(4) -0.004(4) -0.009(3) -0.022(4)
C33D 0.037(5) 0.043(5) 0.029(4) -0.008(4) -0.003(4) -0.025(4)
N41D 0.042(4) 0.049(5) 0.042(4) -0.010(4) -0.014(4) -0.026(4)
C42D 0.031(4) 0.051(6) 0.049(6) -0.023(5) -0.009(4) -0.020(4)
C43D 0.037(5) 0.044(6) 0.045(5) -0.019(4) -0.017(4) -0.011(4)
C44D 0.030(4) 0.047(6) 0.039(5) -0.012(4) -0.010(4) -0.027(4)
C45D 0.051(6) 0.058(7) 0.029(5) -0.013(5) 0.000(4) -0.027(5)
C46D 0.072(8) 0.050(7) 0.038(6) -0.003(5) -0.022(5) -0.025(6)
N51D 0.029(4) 0.042(4) 0.039(4) -0.011(3) -0.002(3) -0.022(3)
C52D 0.029(4) 0.052(6) 0.040(5) -0.010(4) -0.008(4) -0.022(4)
C53D 0.025(4) 0.040(5) 0.045(5) -0.007(4) -0.004(4) -0.018(4)
C54D 0.030(4) 0.033(5) 0.036(5) -0.012(4) -0.001(4) -0.018(4)
C55D 0.038(5) 0.052(6) 0.039(5) -0.001(4) -0.007(4) -0.032(5)
C56D 0.025(4) 0.059(6) 0.044(5) -0.005(5) -0.005(4) -0.026(4)
N61D 0.035(4) 0.042(4) 0.038(4) -0.010(3) -0.013(3) -0.020(3)
C62D 0.020(4) 0.041(5) 0.040(5) -0.014(4) 0.004(3) -0.013(4)
C63D 0.028(4) 0.042(5) 0.032(4) -0.012(4) -0.008(3) -0.013(4)
C64D 0.025(4) 0.034(5) 0.028(4) 0.001(3) -0.010(3) -0.016(4)
C65D 0.034(5) 0.042(6) 0.040(5) -0.012(4) -0.008(4) -0.015(4)
C66D 0.034(5) 0.044(6) 0.037(5) -0.010(4) -0.001(4) -0.020(4)
I80A 0.0332(3) 0.0761(5) 0.0475(4) -0.0355(3) -0.0036(3) -0.0259(3)
B81A 0.020(4) 0.051(6) 0.025(5) -0.018(4) 0.002(3) -0.022(4)
B82A 0.030(5) 0.037(6) 0.040(6) -0.016(5) -0.004(4) -0.017(4)
B83A 0.034(5) 0.029(5) 0.038(5) -0.011(4) -0.004(4) -0.018(4)
B84A 0.035(5) 0.037(6) 0.034(5) -0.006(4) -0.009(4) -0.021(5)
B85A 0.030(5) 0.038(6) 0.036(5) -0.010(4) -0.010(4) -0.020(4)
B86A 0.033(5) 0.031(5) 0.044(6) -0.011(5) -0.004(4) -0.018(4)
B87A 0.040(5) 0.033(5) 0.047(6) -0.017(5) -0.012(5) -0.022(5)
B88A 0.030(5) 0.037(6) 0.033(5) -0.006(4) -0.006(4) -0.019(4)
B89A 0.032(5) 0.032(5) 0.034(5) -0.013(4) -0.003(4) -0.018(4)
C90A 0.035(4) 0.028(5) 0.040(5) -0.010(4) -0.010(4) -0.016(4)
C91A 0.047(5) 0.050(6) 0.029(5) -0.010(4) -0.008(4) -0.030(5)
C92A 0.040(5) 0.044(6) 0.042(5) -0.020(4) -0.004(4) -0.017(4)
C93A 0.049(6) 0.063(7) 0.048(6) -0.032(5) 0.008(5) -0.030(6)
C94A 0.037(5) 0.056(7) 0.073(8) -0.037(6) -0.006(5) -0.008(5)
C95A 0.041(6) 0.031(6) 0.088(9) -0.018(6) -0.003(6) -0.003(5)
C96A 0.055(6) 0.020(5) 0.085(8) -0.007(5) 0.000(6) -0.016(5)
I80B 0.0538(4) 0.0298(3) 0.0377(3) -0.0068(3) -0.0029(3) -0.0126(3)
B81B 0.026(5) 0.030(5) 0.036(5) -0.013(4) -0.004(4) -0.011(4)
B82B 0.047(6) 0.049(7) 0.033(6) -0.017(5) -0.005(5) -0.017(5)
B83B 0.046(6) 0.038(6) 0.045(6) -0.008(5) -0.017(5) -0.019(5)
B84B 0.070(8) 0.051(8) 0.031(6) -0.010(5) -0.020(6) -0.006(6)
B85B 0.043(6) 0.052(7) 0.042(6) -0.020(6) 0.004(5) -0.019(6)
B86B 0.035(5) 0.038(6) 0.046(6) -0.015(5) -0.010(5) -0.014(5)
B87B 0.049(7) 0.037(6) 0.034(6) -0.019(5) -0.004(5) 0.001(5)
B88B 0.047(6) 0.024(5) 0.037(5) -0.006(4) -0.017(5) -0.014(4)
B89B 0.061(7) 0.037(6) 0.047(7) -0.010(5) -0.026(6) -0.014(6)
C90B 0.039(5) 0.032(5) 0.035(5) -0.011(4) -0.013(4) -0.007(4)
C91B 0.048(5) 0.026(5) 0.041(5) -0.014(4) -0.020(4) -0.005(4)
C92B 0.059(6) 0.045(6) 0.053(6) -0.013(5) -0.026(5) -0.018(5)
C93B 0.080(8) 0.055(7) 0.057(7) -0.015(6) -0.047(6) -0.013(6)
C94B 0.091(9) 0.037(6) 0.039(6) -0.008(5) -0.029(6) -0.012(6)
C95B 0.078(8) 0.043(6) 0.039(6) -0.014(5) -0.009(5) -0.021(6)
C96B 0.048(6) 0.040(6) 0.042(5) -0.015(4) -0.008(4) -0.011(5)
I80C 0.0313(3) 0.0681(5) 0.0684(5) -0.0352(4) -0.0093(3) -0.0141(3)
B81C 0.038(6) 0.047(7) 0.044(6) -0.018(5) 0.001(5) -0.025(5)
B82C 0.036(6) 0.046(7) 0.052(7) -0.027(6) 0.005(5) -0.018(5)
B83C 0.050(7) 0.045(7) 0.041(6) -0.020(5) 0.003(5) -0.025(6)
B84C 0.077(9) 0.055(8) 0.035(6) -0.026(6) 0.011(6) -0.039(7)
B85C 0.066(8) 0.071(9) 0.040(6) -0.013(6) 0.001(6) -0.048(7)
B86C 0.038(5) 0.040(6) 0.043(6) -0.010(5) -0.008(5) -0.025(5)
B87C 0.038(6) 0.042(6) 0.041(6) -0.008(5) -0.010(5) -0.022(5)
B88C 0.051(7) 0.053(7) 0.054(7) -0.022(6) -0.012(5) -0.032(6)
B89C 0.047(6) 0.050(7) 0.049(7) -0.013(6) -0.008(5) -0.024(6)
C90C 0.043(5) 0.038(5) 0.040(5) -0.008(4) -0.011(4) -0.025(4)
C91C 0.037(5) 0.051(6) 0.051(6) -0.021(5) -0.008(4) -0.025(5)
C92C 0.051(6) 0.064(8) 0.056(7) -0.020(6) -0.005(5) -0.030(6)
C93C 0.046(7) 0.089(10) 0.082(9) -0.033(8) 0.004(6) -0.035(7)
C94C 0.036(5) 0.063(8) 0.090(9) -0.037(7) -0.009(6) -0.018(5)
C95C 0.058(8) 0.055(8) 0.094(10) -0.019(7) -0.021(7) -0.016(6)
C96C 0.054(7) 0.050(7) 0.079(8) -0.013(6) -0.014(6) -0.028(6)
I80D 0.1062(7) 0.0397(4) 0.0572(4) -0.0112(3) -0.0195(4) -0.0349(4)
B81D 0.035(5) 0.034(6) 0.031(5) -0.001(4) -0.009(4) -0.017(4)
B82D 0.037(5) 0.041(6) 0.036(6) -0.005(5) -0.009(4) -0.019(5)
B83D 0.042(6) 0.082(10) 0.040(6) -0.038(7) -0.015(5) -0.001(6)
B84D 0.067(8) 0.062(8) 0.041(6) -0.021(6) 0.009(6) -0.052(7)
B85D 0.035(5) 0.039(6) 0.028(5) -0.010(4) -0.003(4) -0.011(5)
B86D 0.035(5) 0.036(6) 0.038(6) -0.012(5) -0.014(4) -0.009(5)
B87D 0.040(6) 0.050(7) 0.042(6) -0.007(5) -0.016(5) -0.023(5)
B88D 0.033(5) 0.072(8) 0.032(5) -0.003(5) -0.005(4) -0.029(6)
B89D 0.045(6) 0.030(6) 0.042(6) -0.009(5) 0.004(5) -0.009(5)
C90D 0.032(5) 0.051(6) 0.068(7) -0.026(5) -0.012(5) -0.014(5)
C91D 0.049(6) 0.054(7) 0.052(6) -0.014(5) -0.003(5) -0.032(5)
C92D 0.058(7) 0.046(6) 0.069(7) -0.024(6) -0.014(6) -0.022(5)
C93D 0.053(7) 0.048(7) 0.087(9) -0.019(6) -0.024(6) -0.023(6)
C94D 0.037(6) 0.060(8) 0.101(10) -0.028(7) 0.009(6) -0.021(6)
C95D 0.057(7) 0.064(8) 0.070(8) -0.024(7) 0.013(6) -0.016(6)
C96D 0.052(7) 0.073(8) 0.057(7) -0.019(6) -0.004(6) -0.021(6)
N71A 0.061(6) 0.095(9) 0.088(8) -0.003(6) -0.030(6) -0.052(6)
C72A 0.044(5) 0.059(7) 0.041(5) -0.010(5) -0.006(4) -0.033(5)
C73A 0.047(6) 0.052(6) 0.052(6) -0.011(5) -0.016(5) -0.029(5)
N71B 0.109(9) 0.106(9) 0.036(5) -0.017(6) -0.004(6) -0.062(8)
C72B 0.040(5) 0.036(5) 0.034(5) -0.005(4) -0.014(4) -0.016(4)
C73B 0.037(5) 0.056(7) 0.038(5) -0.006(5) -0.011(4) -0.018(5)
N71C 0.058(7) 0.149(13) 0.082(8) -0.067(9) -0.025(6) 0.014(8)
C72C 0.046(6) 0.060(7) 0.048(6) -0.021(5) -0.022(5) -0.005(5)
C73C 0.047(6) 0.049(7) 0.067(7) -0.016(6) -0.014(5) -0.021(5)
N71D 0.089(8) 0.058(7) 0.091(8) -0.027(6) -0.014(7) -0.035(6)
C72D 0.039(5) 0.042(6) 0.044(5) -0.016(5) -0.005(4) -0.018(4)
C73D 0.047(6) 0.046(6) 0.054(6) -0.018(5) 0.005(5) -0.022(5)
N71E 0.050(5) 0.077(7) 0.040(5) -0.006(4) -0.013(4) -0.038(5)
C72E 0.037(5) 0.052(6) 0.033(5) 0.001(4) -0.012(4) -0.029(5)
C73E 0.046(6) 0.077(8) 0.040(6) -0.013(5) -0.003(5) -0.033(6)
N71F 0.071(7) 0.074(8) 0.106(9) -0.030(7) 0.005(6) -0.051(6)
C72F 0.047(6) 0.058(8) 0.088(9) -0.017(7) -0.015(6) -0.019(6)
C73F 0.083(11) 0.143(16) 0.139(16) -0.028(13) -0.017(10) -0.079(12)
N71G 0.082(10) 0.137(15) 0.160(16) -0.042(12) -0.055(10) -0.008(10)
C72G 0.068(9) 0.056(9) 0.105(12) -0.012(8) -0.037(9) 0.022(7)
C73G 0.19(2) 0.047(9) 0.108(14) -0.013(9) -0.044(14) 0.065(12)
N71H 0.061(7) 0.074(8) 0.062(6) -0.011(6) -0.015(5) -0.016(6)
C72H 0.055(7) 0.046(7) 0.056(7) -0.024(5) -0.008(5) -0.004(5)
C73H 0.112(13) 0.096(12) 0.098(12) -0.034(10) -0.058(10) -0.008(10)
N71I 0.115(11) 0.106(11) 0.092(10) -0.037(8) -0.024(9) -0.047(9)
C72I 0.069(8) 0.082(10) 0.067(8) -0.032(7) -0.016(7) -0.034(7)
C73I 0.050(6) 0.067(8) 0.088(9) -0.028(7) -0.013(6) -0.031(6)
N71J 0.086(9) 0.100(10) 0.071(8) -0.007(7) -0.006(7) -0.048(8)
C72J 0.066(8) 0.057(7) 0.051(7) -0.004(6) -0.018(6) -0.029(6)
C73J 0.070(8) 0.065(8) 0.087(10) -0.016(7) -0.021(7) -0.029(7)
N71K 0.099(11) 0.102(12) 0.153(15) -0.041(10) -0.035(10) -0.038(9)
C72K 0.095(11) 0.069(10) 0.081(10) -0.010(8) -0.034(9) -0.041(9)
C73K 0.126(14) 0.098(12) 0.093(11) -0.024(9) -0.035(10) -0.062(11)
N71L 0.056(7) 0.066(8) 0.149(12) -0.037(8) -0.032(7) -0.020(6)
C72L 0.046(7) 0.085(10) 0.093(10) -0.041(8) -0.009(6) -0.034(7)
C73L 0.048(7) 0.077(9) 0.100(10) -0.032(8) -0.021(7) -0.023(7)
N71M 0.188(17) 0.074(9) 0.098(10) -0.009(8) -0.048(10) -0.083(10)
C72M 0.094(11) 0.046(7) 0.103(11) -0.003(7) -0.041(9) -0.045(8)
C73M 0.069(9) 0.069(9) 0.146(15) -0.033(10) -0.004(9) -0.044(8)

loop_
_atom_type_symbol
_atom_type_description
_atom_type_scat_dispersion_real
_atom_type_scat_dispersion_imag
_atom_type_scat_source
C C 0.0033 0.0016 'International Tables Vol C Tables 4.2.6.8 and 6.1.1.4'
H H 0.0000 0.0000 'International Tables Vol C Tables 4.2.6.8 and 6.1.1.4'
B B 0.0013 0.0007 'International Tables Vol C Tables 4.2.6.8 and 6.1.1.4'
N N 0.0061 0.0033 'International Tables Vol C Tables 4.2.6.8 and 6.1.1.4'
O O 0.0106 0.0060 'International Tables Vol C Tables 4.2.6.8 and 6.1.1.4'
Ag Ag -0.8971 1.1015 'International Tables Vol C Tables 4.2.6.8 and 6.1.1.4'
I I -0.4742 1.8119 'International Tables Vol C Tables 4.2.6.8 and 6.1.1.4'

loop_
_geom_angle_atom_site_label_1
_geom_angle_atom_site_label_2
_geom_angle_atom_site_label_3
_geom_angle
_geom_angle_site_symmetry_1
_geom_angle_site_symmetry_3
_geom_angle_publ_flag
N41B Ag1 N41A 121.5(3) . . ?
N41B Ag1 N41C 114.8(3) . . ?
N41A Ag1 N41C 119.1(3) . . ?
N41B Ag1 N71F 94.0(4) . . ?
N41A Ag1 N71F 99.8(3) . . ?
N41C Ag1 N71F 97.4(3) . . ?
N61B Ag2 N51 114.5(3) . . ?
N61B Ag2 N51D 110.3(3) . . ?
N51 Ag2 N51D 117.3(3) . . ?
N61B Ag2 I80A 116.39(19) . . ?
N51 Ag2 I80A 96.83(18) . . ?
N51D Ag2 I80A 100.23(17) . . ?
N61D Ag3 N61A 129.2(3) . . ?
N61D Ag3 N51B 124.6(3) . . ?
N61A Ag3 N51B 101.6(3) . . ?
N61C Ag4 N51A 130.7(3) . . ?
N61C Ag4 N41D 115.0(3) . . ?
N51A Ag4 N41D 114.3(3) . . ?
C6A C1A C2A 117.6(8) . . ?
C6A C1A C21A 124.3(7) . . ?
C2A C1A C21A 118.0(8) . . ?
C3A C2A C1A 122.7(8) . . ?
O23A C3A C2A 126.8(8) . . ?
O23A C3A C4A 113.2(8) . . ?
C2A C3A C4A 120.0(8) . . ?
C5A C4A N24A 125.0(8) . . ?
C5A C4A C3A 117.0(8) . . ?
N24A C4A C3A 118.0(7) . . ?
C4A C5A C6A 122.9(8) . . ?
C1A C6A C5A 119.8(7) . . ?
C1A C6A C7A 123.2(7) . . ?
C5A C6A C7A 117.0(7) . . ?
C8A C7A C6A 114.3(6) . . ?
C13A C8A C9A 119.9(7) . . ?
C13A C8A C7A 123.4(8) . . ?
C9A C8A C7A 116.7(7) . . ?
C10A C9A C8A 120.9(8) . . ?
O27A C10A C9A 124.5(8) . . ?
O27A C10A C11A 115.7(7) . . ?
C9A C10A C11A 119.8(8) . . ?
C12A C11A N28A 124.5(8) . . ?
C12A C11A C10A 118.3(7) . . ?
N28A C11A C10A 117.1(8) . . ?
C11A C12A C13A 123.0(8) . . ?
C8A C13A C12A 118.0(8) . . ?
C8A C13A C14A 124.2(7) . . ?
C12A C13A C14A 117.7(7) . . ?
C13A C14A C15A 111.3(6) . . ?
C20A C15A C16A 119.5(7) . . ?
C20A C15A C14A 124.2(7) . . ?
C16A C15A C14A 116.0(7) . . ?
C17A C16A C15A 120.6(8) . . ?
C16A C17A O31A 124.1(8) . . ?
C16A C17A C18A 120.8(7) . . ?
O31A C17A C18A 115.1(7) . . ?
C19A C18A N32A 123.8(7) . . ?
C19A C18A C17A 117.8(7) . . ?
N32A C18A C17A 118.3(7) . . ?
C18A C19A C20A 122.2(8) . . ?
C15A C20A C19A 119.1(7) . . ?
C15A C20A C21A 124.6(7) . . ?
C19A C20A C21A 116.2(7) . . ?
C1A C21A C20A 112.8(6) . . ?
C3A O23A C22A 115.9(8) . . ?
C4A N24A C25A 123.4(7) . . ?
N24A C25A C44A 114.3(7) . . ?
C10A O27A C26A 117.1(7) . . ?
C11A N28A C29A 121.6(7) . . ?
N28A C29A C54A 115.8(7) . . ?
C17A O31A C30A 116.8(7) . . ?
C18A N32A C33A 124.5(7) . . ?
N32A C33A C64A 116.3(7) . . ?
C46A N41A C42A 117.4(8) . . ?
C46A N41A Ag1 118.6(6) . . ?
C42A N41A Ag1 123.2(7) . . ?
N41A C42A C43A 122.7(9) . . ?
C42A C43A C44A 119.7(8) . . ?
C43A C44A C45A 116.7(8) . . ?
C43A C44A C25A 120.6(8) . . ?
C45A C44A C25A 122.7(8) . . ?
C46A C45A C44A 119.5(9) . . ?
N41A C46A C45A 124.0(9) . . ?
C52A N51A C56A 117.2(8) . . ?
C52A N51A Ag4 125.6(6) . . ?
C56A N51A Ag4 117.1(6) . . ?
N51A C52A C53A 123.8(8) . . ?
C52A C53A C54A 119.1(8) . . ?
C55A C54A C53A 117.5(8) . . ?
C55A C54A C29A 122.7(8) . . ?
C53A C54A C29A 119.6(7) . . ?
C56A C55A C54A 119.2(8) . . ?
N51A C56A C55A 123.3(9) . . ?
C62A N61A C66A 117.5(8) . . ?
C62A N61A Ag3 122.2(6) . . ?
C66A N61A Ag3 120.3(6) . . ?
N61A C62A C63A 123.2(8) . . ?
C64A C63A C62A 119.3(9) . . ?
C63A C64A C65A 117.7(8) . . ?
C63A C64A C33A 119.8(8) . . ?
C65A C64A C33A 122.5(8) . . ?
C66A C65A C64A 119.8(9) . . ?
N61A C66A C65A 122.5(9) . . ?
C6B C1B C2B 117.5(8) . . ?
C6B C1B C21B 125.0(7) . . ?
C2B C1B C21B 117.4(8) . . ?
C3B C2B C1B 122.3(8) . . ?
C2B C3B O23B 126.1(8) . . ?
C2B C3B C4B 120.4(8) . . ?
O23B C3B C4B 113.4(8) . . ?
N24B C4B C5B 125.7(9) . . ?
N24B C4B C3B 117.7(8) . . ?
C5B C4B C3B 116.6(8) . . ?
C6B C5B C4B 123.0(8) . . ?
C1B C6B C5B 120.1(7) . . ?
C1B C6B C7B 122.5(7) . . ?
C5B C6B C7B 117.4(7) . . ?
C8B C7B C6B 112.8(6) . . ?
C13B C8B C9B 118.6(7) . . ?
C13B C8B C7B 124.4(7) . . ?
C9B C8B C7B 116.9(7) . . ?
C10B C9B C8B 121.4(8) . . ?
C9B C10B O27B 125.4(8) . . ?
C9B C10B C11B 120.3(7) . . ?
O27B C10B C11B 114.3(7) . . ?
C12B C11B N28B 123.6(8) . . ?
C12B C11B C10B 118.8(7) . . ?
N28B C11B C10B 117.6(7) . . ?
C11B C12B C13B 122.3(8) . . ?
C8B C13B C12B 118.6(7) . . ?
C8B C13B C14B 123.4(7) . . ?
C12B C13B C14B 118.0(7) . . ?
C13B C14B C15B 112.3(6) . . ?
C20B C15B C16B 117.4(7) . . ?
C20B C15B C14B 123.3(7) . . ?
C16B C15B C14B 119.2(7) . . ?
C17B C16B C15B 122.9(7) . . ?
C16B C17B O31B 126.3(7) . . ?
C16B C17B C18B 119.8(8) . . ?
O31B C17B C18B 113.9(7) . . ?
C19B C18B N32B 126.4(8) . . ?
C19B C18B C17B 117.2(8) . . ?
N32B C18B C17B 116.5(8) . . ?
C18B C19B C20B 123.9(8) . . ?
C15B C20B C19B 118.7(7) . . ?
C15B C20B C21B 123.0(7) . . ?
C19B C20B C21B 118.1(7) . . ?
C1B C21B C20B 111.9(7) . . ?
C3B O23B C22B 116.0(8) . . ?
C4B N24B C25B 123.8(8) . . ?
N24B C25B C44B 114.6(8) . . ?
C10B O27B C26B 117.3(7) . . ?
C11B N28B C29B 122.7(7) . . ?
N28B C29B C54B 115.0(7) . . ?
C17B O31B C30B 115.6(7) . . ?
C18B N32B C33B 123.2(7) . . ?
N32B C33B C64B 115.0(8) . . ?
C42B N41B C46B 117.1(9) . . ?
C42B N41B Ag1 121.5(7) . . ?
C46B N41B Ag1 120.6(7) . . ?
N41B C42B C43B 124.6(9) . . ?
C44B C43B C42B 117.4(9) . . ?
C45B C44B C43B 118.1(9) . . ?
C45B C44B C25B 122.5(9) . . ?
C43B C44B C25B 119.4(8) . . ?
C46B C45B C44B 120.6(9) . . ?
N41B C46B C45B 122.2(9) . . ?
C56B N51B C52B 116.6(8) . . ?
C56B N51B Ag3 124.7(6) . . ?
C52B N51B Ag3 117.2(6) . . ?
N51B C52B C53B 122.3(8) . . ?
C54B C53B C52B 120.6(8) . . ?
C53B C54B C55B 116.7(8) . . ?
C53B C54B C29B 120.7(7) . . ?
C55B C54B C29B 122.6(7) . . ?
C56B C55B C54B 118.6(8) . . ?
N51B C56B C55B 125.0(8) . . ?
C62B N61B C66B 116.6(8) . . ?
C62B N61B Ag2 119.3(6) . . ?
C66B N61B Ag2 121.8(7) . . ?
N61B C62B C63B 123.3(8) . . ?
C64B C63B C62B 120.2(8) . . ?
C65B C64B C63B 115.9(8) . . ?
C65B C64B C33B 123.7(7) . . ?
C63B C64B C33B 120.4(8) . . ?
C66B C65B C64B 120.9(8) . . ?
N61B C66B C65B 123.1(9) . . ?
C6C C1C C2C 119.1(7) . . ?
C6C C1C C21C 123.8(7) . . ?
C2C C1C C21C 117.1(7) . . ?
C1C C2C C3C 121.8(8) . . ?
O23C C3C C2C 124.7(8) . . ?
O23C C3C C4C 116.6(7) . . ?
C2C C3C C4C 118.6(8) . . ?
C5C C4C N24C 125.2(9) . . ?
C5C C4C C3C 119.0(8) . . ?
N24C C4C C3C 115.8(8) . . ?
C4C C5C C6C 122.7(8) . . ?
C1C C6C C5C 118.6(8) . . ?
C1C C6C C7C 124.1(7) . . ?
C5C C6C C7C 117.3(7) . . ?
C8C C7C C6C 111.5(7) . . ?
C9C C8C C13C 118.0(8) . . ?
C9C C8C C7C 118.7(7) . . ?
C13C C8C C7C 123.3(7) . . ?
C10C C9C C8C 121.9(8) . . ?
C9C C10C O27C 125.3(8) . . ?
C9C C10C C11C 121.2(7) . . ?
O27C C10C C11C 113.5(7) . . ?
N28C C11C C12C 124.4(8) . . ?
N28C C11C C10C 118.4(8) . . ?
C12C C11C C10C 117.2(8) . . ?
C13C C12C C11C 122.8(8) . . ?
C12C C13C C8C 118.8(7) . . ?
C12C C13C C14C 118.3(7) . . ?
C8C C13C C14C 122.9(7) . . ?
C13C C14C C15C 112.4(6) . . ?
C16C C15C C20C 119.4(8) . . ?
C16C C15C C14C 117.1(7) . . ?
C20C C15C C14C 123.5(7) . . ?
C15C C16C C17C 120.9(8) . . ?
O31C C17C C16C 124.5(8) . . ?
O31C C17C C18C 115.3(7) . . ?
C16C C17C C18C 120.2(7) . . ?
C19C C18C N32C 124.4(8) . . ?
C19C C18C C17C 118.4(8) . . ?
N32C C18C C17C 117.2(7) . . ?
C18C C19C C20C 121.7(8) . . ?
C15C C20C C19C 119.3(7) . . ?
C15C C20C C21C 123.1(7) . . ?
C19C C20C C21C 117.6(7) . . ?
C1C C21C C20C 110.8(6) . . ?
C3C O23C C22C 115.8(7) . . ?
C4C N24C C25C 122.4(9) . . ?
N24C C25C C44C 114.1(8) . . ?
C10C O27C C26C 115.4(7) . . ?
C11C N28C C29C 123.6(8) . . ?
N28C C29C C54C 115.7(8) . . ?
C17C O31C C30C 117.4(7) . . ?
C18C N32C C33C 121.2(7) . . ?
N32C C33C C64C 115.3(7) . . ?
C42C N41C C46C 116.6(8) . . ?
C42C N41C Ag1 120.7(7) . . ?
C46C N41C Ag1 122.2(6) . . ?
N41C C42C C43C 125.3(9) . . ?
C42C C43C C44C 118.0(9) . . ?
C45C C44C C43C 117.0(9) . . ?
C45C C44C C25C 123.6(9) . . ?
C43C C44C C25C 119.4(8) . . ?
C46C C45C C44C 120.4(9) . . ?
N41C C46C C45C 122.7(9) . . ?
C52C N51 C56C 115.3(8) . . ?
C52C N51 Ag2 120.2(6) . . ?
C56C N51 Ag2 122.7(6) . . ?
N51 C52C C53C 124.7(9) . . ?
C52C C53C C54C 119.0(9) . . ?
C55C C54C C53C 117.0(9) . . ?
C55C C54C C29C 124.0(8) . . ?
C53C C54C C29C 118.9(8) . . ?
C54C C55C C56C 120.5(8) . . ?
N51 C56C C55C 123.4(8) . . ?
C66C N61C C62C 116.9(7) . . ?
C66C N61C Ag4 117.7(6) . . ?
C62C N61C Ag4 124.5(6) . . ?
N61C C62C C63C 122.0(8) . . ?
C64C C63C C62C 120.5(8) . . ?
C63C C64C C65C 117.8(8) . . ?
C63C C64C C33C 119.9(8) . . ?
C65C C64C C33C 122.3(7) . . ?
C66C C65C C64C 118.0(8) . . ?
N61C C66C C65C 124.8(8) . . ?
C6D C1D C2D 119.6(7) . . ?
C6D C1D C21D 124.2(7) . . ?
C2D C1D C21D 116.3(7) . . ?
C3D C2D C1D 120.1(8) . . ?
O23D C3D C4D 115.1(7) . . ?
O23D C3D C2D 124.8(8) . . ?
C4D C3D C2D 120.1(7) . . ?
N24D C4D C5D 123.3(8) . . ?
N24D C4D C3D 117.4(8) . . ?
C5D C4D C3D 119.2(7) . . ?
C4D C5D C6D 120.4(8) . . ?
C1D C6D C5D 120.5(8) . . ?
C1D C6D C7D 124.2(7) . . ?
C5D C6D C7D 115.1(8) . . ?
C8D C7D C6D 110.9(7) . . ?
C9D C8D C13D 117.1(8) . . ?
C9D C8D C7D 118.7(8) . . ?
C13D C8D C7D 124.1(8) . . ?
C10D C9D C8D 122.6(8) . . ?
C9D C10D O27D 125.6(8) . . ?
C9D C10D C11D 121.0(8) . . ?
O27D C10D C11D 113.4(8) . . ?
N28D C11D C12D 126.0(8) . . ?
N28D C11D C10D 118.0(8) . . ?
C12D C11D C10D 116.0(8) . . ?
C13D C12D C11D 124.7(8) . . ?
C12D C13D C8D 118.5(8) . . ?
C12D C13D C14D 118.7(7) . . ?
C8D C13D C14D 122.7(8) . . ?
C15D C14D C13D 112.7(6) . . ?
C20D C15D C16D 118.6(8) . . ?
C20D C15D C14D 124.1(8) . . ?
C16D C15D C14D 117.3(7) . . ?
C17D C16D C15D 121.5(8) . . ?
C16D C17D O31D 125.5(8) . . ?
C16D C17D C18D 120.2(8) . . ?
O31D C17D C18D 114.3(7) . . ?
N32D C18D C19D 123.7(7) . . ?
N32D C18D C17D 118.1(7) . . ?
C19D C18D C17D 118.1(8) . . ?
C18D C19D C20D 122.4(7) . . ?
C19D C20D C15D 119.2(8) . . ?
C19D C20D C21D 118.3(7) . . ?
C15D C20D C21D 122.5(8) . . ?
C20D C21D C1D 113.4(7) . . ?
C3D O23D C22D 117.5(7) . . ?
C4D N24D C25D 123.5(8) . . ?
N24D C25D C44D 112.6(8) . . ?
C10D O27D C26D 115.6(7) . . ?
C11D N28D C29D 123.1(8) . . ?
N28D C29D C54D 116.3(7) . . ?
C17D O31D C30D 116.8(7) . . ?
C18D N32D C33D 123.0(7) . . ?
N32D C33D C64D 115.0(7) . . ?
C42D N41D C46D 116.5(9) . . ?
C42D N41D Ag4 123.6(6) . . ?
C46D N41D Ag4 119.4(7) . . ?
N41D C42D C43D 122.7(9) . . ?
C42D C43D C44D 120.1(9) . . ?
C45D C44D C43D 116.4(9) . . ?
C45D C44D C25D 123.7(8) . . ?
C43D C44D C25D 119.9(8) . . ?
C44D C45D C46D 120.0(9) . . ?
N41D C46D C45D 124.2(10) . . ?
C56D N51D C52D 116.7(8) . . ?
C56D N51D Ag2 120.1(6) . . ?
C52D N51D Ag2 122.8(6) . . ?
N51D C52D C53D 122.3(8) . . ?
C54D C53D C52D 120.7(8) . . ?
C53D C54D C55D 116.5(8) . . ?
C53D C54D C29D 120.5(7) . . ?
C55D C54D C29D 123.0(8) . . ?
C56D C55D C54D 119.7(8) . . ?
N51D C56D C55D 124.1(8) . . ?
C66D N61D C62D 117.2(7) . . ?
C66D N61D Ag3 118.7(6) . . ?
C62D N61D Ag3 123.9(6) . . ?
N61D C62D C63D 122.5(8) . . ?
C62D C63D C64D 120.3(8) . . ?
C63D C64D C65D 118.0(8) . . ?
C63D C64D C33D 120.7(8) . . ?
C65D C64D C33D 121.3(7) . . ?
C64D C65D C66D 118.9(8) . . ?
N61D C66D C65D 122.9(9) . . ?
B81A I80A Ag2 121.4(2) . . ?
B82A B81A B88A 113.6(7) . . ?
B82A B81A B89A 113.3(7) . . ?
B88A B81A B89A 61.7(5) . . ?
B82A B81A B85A 58.1(5) . . ?
B88A B81A B85A 60.2(5) . . ?
B89A B81A B85A 103.8(6) . . ?
B82A B81A B83A 57.6(5) . . ?
B88A B81A B83A 103.1(6) . . ?
B89A B81A B83A 59.8(5) . . ?
B85A B81A B83A 91.2(6) . . ?
B82A B81A I80A 118.5(6) . . ?
B88A B81A I80A 118.4(6) . . ?
B89A B81A I80A 118.8(5) . . ?
B85A B81A I80A 130.1(6) . . ?
B83A B81A I80A 131.5(6) . . ?
B81A B82A B84A 98.8(7) . . ?
B81A B82A B83A 66.1(6) . . ?
B84A B82A B83A 65.4(6) . . ?
B81A B82A B85A 65.3(6) . . ?
B84A B82A B85A 64.9(6) . . ?
B83A B82A B85A 100.5(7) . . ?
B82A B83A B86A 111.4(7) . . ?
B82A B83A B89A 110.9(7) . . ?
B86A B83A B89A 61.1(5) . . ?
B82A B83A B84A 57.1(5) . . ?
B86A B83A B84A 59.1(5) . . ?
B89A B83A B84A 101.6(7) . . ?
B82A B83A B81A 56.3(5) . . ?
B86A B83A B81A 100.3(7) . . ?
B89A B83A B81A 58.6(5) . . ?
B84A B83A B81A 88.2(6) . . ?
B82A B84A B86A 112.2(7) . . ?
B82A B84A B87A 112.5(7) . . ?
B86A B84A B87A 61.6(6) . . ?
B82A B84A B85A 57.8(6) . . ?
B86A B84A B85A 102.5(7) . . ?
B87A B84A B85A 59.3(6) . . ?
B82A B84A B83A 57.5(5) . . ?
B86A B84A B83A 59.5(5) . . ?
B87A B84A B83A 103.4(6) . . ?
B85A B84A B83A 91.4(6) . . ?
B82A B85A B87A 112.9(7) . . ?
B82A B85A B88A 111.2(7) . . ?
B87A B85A B88A 60.7(5) . . ?
B82A B85A B84A 57.3(6) . . ?
B87A B85A B84A 60.2(6) . . ?
B88A B85A B84A 101.4(7) . . ?
B82A B85A B81A 56.7(5) . . ?
B87A B85A B81A 101.9(6) . . ?
B88A B85A B81A 58.9(5) . . ?
B84A B85A B81A 89.2(6) . . ?
C90A B86A B84A 109.1(7) . . ?
C90A B86A B83A 109.6(8) . . ?
B84A B86A B83A 61.3(5) . . ?
C90A B86A B89A 55.5(5) . . ?
B84A B86A B89A 102.1(7) . . ?
B83A B86A B89A 59.6(5) . . ?
C90A B86A B87A 55.5(5) . . ?
B84A B86A B87A 59.7(6) . . ?
B83A B86A B87A 103.3(7) . . ?
B89A B86A B87A 90.6(6) . . ?
C90A B87A B85A 108.5(6) . . ?
C90A B87A B84A 106.8(7) . . ?
B85A B87A B84A 60.5(6) . . ?
C90A B87A B88A 54.8(5) . . ?
B85A B87A B88A 60.0(5) . . ?
B84A B87A B88A 101.2(6) . . ?
C90A B87A B86A 53.9(5) . . ?
B85A B87A B86A 101.3(7) . . ?
B84A B87A B86A 58.7(5) . . ?
B88A B87A B86A 88.8(6) . . ?
C90A B88A B81A 108.4(7) . . ?
C90A B88A B85A 109.0(7) . . ?
B81A B88A B85A 60.9(5) . . ?
C90A B88A B87A 55.9(5) . . ?
B81A B88A B87A 102.4(7) . . ?
B85A B88A B87A 59.4(5) . . ?
C90A B88A B89A 55.5(5) . . ?
B81A B88A B89A 59.2(5) . . ?
B85A B88A B89A 102.6(7) . . ?
B87A B88A B89A 91.7(6) . . ?
C90A B89A B81A 107.7(7) . . ?
C90A B89A B83A 108.1(7) . . ?
B81A B89A B83A 61.6(5) . . ?
C90A B89A B88A 54.7(5) . . ?
B81A B89A B88A 59.1(5) . . ?
B83A B89A B88A 102.5(6) . . ?
C90A B89A B86A 54.2(5) . . ?
B81A B89A B86A 101.1(6) . . ?
B83A B89A B86A 59.3(5) . . ?
B88A B89A B86A 88.9(6) . . ?
C91A C90A B86A 126.4(8) . . ?
C91A C90A B88A 125.5(8) . . ?
B86A C90A B88A 108.0(7) . . ?
C91A C90A B89A 122.3(7) . . ?
B86A C90A B89A 70.3(6) . . ?
B88A C90A B89A 69.8(6) . . ?
C91A C90A B87A 128.8(7) . . ?
B86A C90A B87A 70.7(6) . . ?
B88A C90A B87A 69.2(6) . . ?
B89A C90A B87A 108.9(7) . . ?
C96A C91A C92A 115.8(9) . . ?
C96A C91A C90A 122.2(9) . . ?
C92A C91A C90A 122.0(9) . . ?
C93A C92A C91A 121.7(10) . . ?
C92A C93A C94A 121.2(10) . . ?
C93A C94A C95A 119.9(10) . . ?
C94A C95A C96A 119.1(10) . . ?
C95A C96A C91A 122.3(10) . . ?
B82B B81B B86B 113.2(8) . . ?
B82B B81B B83B 58.3(6) . . ?
B86B B81B B83B 103.1(7) . . ?
B82B B81B B88B 114.0(7) . . ?
B86B B81B B88B 61.1(6) . . ?
B83B B81B B88B 60.3(5) . . ?
B82B B81B B85B 57.6(6) . . ?
B86B B81B B85B 60.0(6) . . ?
B83B B81B B85B 91.2(7) . . ?
B88B B81B B85B 103.3(7) . . ?
B82B B81B I80B 119.7(7) . . ?
B86B B81B I80B 118.2(6) . . ?
B83B B81B I80B 130.6(6) . . ?
B88B B81B I80B 117.2(6) . . ?
B85B B81B I80B 131.8(6) . . ?
B81B B82B B84B 99.3(8) . . ?
B81B B82B B83B 64.3(6) . . ?
B84B B82B B83B 65.8(8) . . ?
B81B B82B B85B 66.0(6) . . ?
B84B B82B B85B 65.4(8) . . ?
B83B B82B B85B 99.9(8) . . ?
B82B B83B B89B 112.5(9) . . ?
B82B B83B B81B 57.4(6) . . ?
B89B B83B B81B 102.3(7) . . ?
B82B B83B B88B 113.5(7) . . ?
B89B B83B B88B 60.6(6) . . ?
B81B B83B B88B 60.7(6) . . ?
B82B B83B B84B 56.8(7) . . ?
B89B B83B B84B 60.1(7) . . ?
B81B B83B B84B 89.8(7) . . ?
B88B B83B B84B 102.8(7) . . ?
B82B B84B B87B 112.5(9) . . ?
B82B B84B B89B 111.7(9) . . ?
B87B B84B B89B 60.9(7) . . ?
B82B B84B B85B 57.8(7) . . ?
B87B B84B B85B 59.6(7) . . ?
B89B B84B B85B 102.3(8) . . ?
B82B B84B B83B 57.4(7) . . ?
B87B B84B B83B 101.6(8) . . ?
B89B B84B B83B 58.6(7) . . ?
B85B B84B B83B 90.5(7) . . ?
B82B B85B B87B 111.4(9) . . ?
B82B B85B B86B 110.8(8) . . ?
B87B B85B B86B 61.2(6) . . ?
B82B B85B B84B 56.8(7) . . ?
B87B B85B B84B 59.4(7) . . ?
B86B B85B B84B 101.8(8) . . ?
B82B B85B B81B 56.4(6) . . ?
B87B B85B B81B 100.8(7) . . ?
B86B B85B B81B 58.6(6) . . ?
B84B B85B B81B 88.5(7) . . ?
C90B B86B B81B 108.9(7) . . ?
C90B B86B B85B 109.2(8) . . ?
B81B B86B B85B 61.4(6) . . ?
C90B B86B B88B 54.8(5) . . ?
B81B B86B B88B 60.4(5) . . ?
B85B B86B B88B 103.8(7) . . ?
C90B B86B B87B 55.3(6) . . ?
B81B B86B B87B 101.2(7) . . ?
B85B B86B B87B 59.0(6) . . ?
B88B B86B B87B 89.9(7) . . ?
C90B B87B B84B 109.8(9) . . ?
C90B B87B B85B 109.1(8) . . ?
B84B B87B B85B 61.0(7) . . ?
C90B B87B B89B 55.8(6) . . ?
B84B B87B B89B 60.0(7) . . ?
B85B B87B B89B 102.6(8) . . ?
C90B B87B B86B 54.5(6) . . ?
B84B B87B B86B 102.0(8) . . ?
B85B B87B B86B 59.8(6) . . ?
B89B B87B B86B 89.4(7) . . ?
C90B B88B B83B 108.6(8) . . ?
C90B B88B B89B 56.3(6) . . ?
B83B B88B B89B 58.8(6) . . ?
C90B B88B B81B 107.2(7) . . ?
B83B B88B B81B 59.1(5) . . ?
B89B B88B B81B 100.0(7) . . ?
C90B B88B B86B 54.7(6) . . ?
B83B B88B B86B 100.4(7) . . ?
B89B B88B B86B 89.9(7) . . ?
B81B B88B B86B 58.5(6) . . ?
C90B B89B B83B 108.9(8) . . ?
C90B B89B B84B 108.4(9) . . ?
B83B B89B B84B 61.2(7) . . ?
C90B B89B B88B 54.8(6) . . ?
B83B B89B B88B 60.6(6) . . ?
B84B B89B B88B 103.6(8) . . ?
C90B B89B B87B 55.1(6) . . ?
B83B B89B B87B 102.1(8) . . ?
B84B B89B B87B 59.1(7) . . ?
B88B B89B B87B 90.8(7) . . ?
C91B C90B B86B 129.1(8) . . ?
C91B C90B B88B 125.8(8) . . ?
B86B C90B B88B 70.5(6) . . ?
C91B C90B B87B 125.5(8) . . ?
B86B C90B B87B 70.2(7) . . ?
B88B C90B B87B 108.5(8) . . ?
C91B C90B B89B 123.9(8) . . ?
B86B C90B B89B 107.0(8) . . ?
B88B C90B B89B 68.9(7) . . ?
B87B C90B B89B 69.1(7) . . ?
C96B C91B C92B 118.8(9) . . ?
C96B C91B C90B 121.5(9) . . ?
C92B C91B C90B 119.7(9) . . ?
C91B C92B C93B 120.6(11) . . ?
C94B C93B C92B 119.5(11) . . ?
C95B C94B C93B 120.6(10) . . ?
C94B C95B C96B 119.4(11) . . ?
C91B C96B C95B 121.0(10) . . ?
B82C B81C B85C 59.2(7) . . ?
B82C B81C B86C 114.9(9) . . ?
B85C B81C B86C 60.6(7) . . ?
B82C B81C B87C 113.9(8) . . ?
B85C B81C B87C 104.3(8) . . ?
B86C B81C B87C 61.2(6) . . ?
B82C B81C B83C 58.3(6) . . ?
B85C B81C B83C 93.4(7) . . ?
B86C B81C B83C 104.0(7) . . ?
B87C B81C B83C 60.0(6) . . ?
B82C B81C I80C 119.1(7) . . ?
B85C B81C I80C 127.2(7) . . ?
B86C B81C I80C 115.6(6) . . ?
B87C B81C I80C 119.1(6) . . ?
B83C B81C I80C 133.0(8) . . ?
B81C B82C B84C 98.3(8) . . ?
B81C B82C B85C 64.0(7) . . ?
B84C B82C B85C 66.0(7) . . ?
B81C B82C B83C 65.7(6) . . ?
B84C B82C B83C 65.7(7) . . ?
B85C B82C B83C 100.7(8) . . ?
B82C B83C B88C 111.4(9) . . ?
B82C B83C B87C 111.7(8) . . ?
B88C B83C B87C 60.3(6) . . ?
B82C B83C B81C 56.0(6) . . ?
B88C B83C B81C 100.7(8) . . ?
B87C B83C B81C 59.9(6) . . ?
B82C B83C B84C 56.6(7) . . ?
B88C B83C B84C 59.3(7) . . ?
B87C B83C B84C 100.9(8) . . ?
B81C B83C B84C 87.4(7) . . ?
B82C B84C B88C 112.5(8) . . ?
B82C B84C B89C 112.5(8) . . ?
B88C B84C B89C 61.9(7) . . ?
B82C B84C B83C 57.7(7) . . ?
B88C B84C B83C 59.3(6) . . ?
B89C B84C B83C 103.0(8) . . ?
B82C B84C B85C 57.5(7) . . ?
B88C B84C B85C 102.9(7) . . ?
B89C B84C B85C 59.4(7) . . ?
B83C B84C B85C 90.9(7) . . ?
B82C B85C B81C 56.8(7) . . ?
B82C B85C B86C 112.1(8) . . ?
B81C B85C B86C 60.0(6) . . ?
B82C B85C B89C 111.1(9) . . ?
B81C B85C B89C 101.2(8) . . ?
B86C B85C B89C 60.4(6) . . ?
B82C B85C B84C 56.5(7) . . ?
B81C B85C B84C 88.3(8) . . ?
B86C B85C B84C 101.1(8) . . ?
B89C B85C B84C 59.0(7) . . ?
C90C B86C B81C 108.0(8) . . ?
C90C B86C B85C 109.6(8) . . ?
B81C B86C B85C 59.3(7) . . ?
C90C B86C B89C 55.8(6) . . ?
B81C B86C B89C 100.4(8) . . ?
B85C B86C B89C 59.8(6) . . ?
C90C B86C B87C 54.4(5) . . ?
B81C B86C B87C 60.1(6) . . ?
B85C B86C B87C 102.6(8) . . ?
B89C B86C B87C 90.0(7) . . ?
C90C B87C B88C 56.0(6) . . ?
C90C B87C B81C 107.2(8) . . ?
B88C B87C B81C 100.1(7) . . ?
C90C B87C B83C 109.3(8) . . ?
B88C B87C B83C 59.2(6) . . ?
B81C B87C B83C 60.1(6) . . ?
C90C B87C B86C 54.8(5) . . ?
B88C B87C B86C 90.3(7) . . ?
B81C B87C B86C 58.8(6) . . ?
B83C B87C B86C 102.4(7) . . ?
C90C B88C B84C 108.1(8) . . ?
C90C B88C B83C 109.2(7) . . ?
B84C B88C B83C 61.4(7) . . ?
C90C B88C B87C 54.6(6) . . ?
B84C B88C B87C 102.5(7) . . ?
B83C B88C B87C 60.4(6) . . ?
C90C B88C B89C 54.8(6) . . ?
B84C B88C B89C 59.1(7) . . ?
B83C B88C B89C 102.4(7) . . ?
B87C B88C B89C 89.6(7) . . ?
C90C B89C B84C 108.3(9) . . ?
C90C B89C B85C 108.9(8) . . ?
B84C B89C B85C 61.6(7) . . ?
C90C B89C B86C 55.0(6) . . ?
B84C B89C B86C 102.5(8) . . ?
B85C B89C B86C 59.8(6) . . ?
C90C B89C B88C 55.0(6) . . ?
B84C B89C B88C 59.0(7) . . ?
B85C B89C B88C 102.3(8) . . ?
B86C B89C B88C 90.0(7) . . ?
C91C C90C B87C 124.6(8) . . ?
C91C C90C B86C 122.6(8) . . ?
B87C C90C B86C 70.7(7) . . ?
C91C C90C B89C 127.1(9) . . ?
B87C C90C B89C 108.2(8) . . ?
B86C C90C B89C 69.2(7) . . ?
C91C C90C B88C 129.2(8) . . ?
B87C C90C B88C 69.4(7) . . ?
B86C C90C B88C 108.1(8) . . ?
B89C C90C B88C 70.2(7) . . ?
C92C C91C C96C 117.6(10) . . ?
C92C C91C C90C 121.4(10) . . ?
C96C C91C C90C 120.9(9) . . ?
C91C C92C C93C 119.7(12) . . ?
C94C C93C C92C 121.3(12) . . ?
C95C C94C C93C 118.6(11) . . ?
C94C C95C C96C 122.2(13) . . ?
C95C C96C C91C 120.6(11) . . ?
B82D B81D B88D 111.4(8) . . ?
B82D B81D B89D 111.4(8) . . ?
B88D B81D B89D 61.0(6) . . ?
B82D B81D B85D 57.9(6) . . ?
B88D B81D B85D 58.6(6) . . ?
B89D B81D B85D 102.0(7) . . ?
B82D B81D B83D 57.1(6) . . ?
B88D B81D B83D 103.4(8) . . ?
B89D B81D B83D 59.9(6) . . ?
B85D B81D B83D 92.3(7) . . ?
B82D B81D I80D 121.5(7) . . ?
B88D B81D I80D 119.1(6) . . ?
B89D B81D I80D 117.6(6) . . ?
B85D B81D I80D 132.6(6) . . ?
B83D B81D I80D 129.1(7) . . ?
B84D B82D B83D 69.2(8) . . ?
B84D B82D B81D 101.1(8) . . ?
B83D B82D B81D 65.2(7) . . ?
B84D B82D B85D 66.2(7) . . ?
B83D B82D B85D 101.5(8) . . ?
B81D B82D B85D 64.8(6) . . ?
B82D B83D B86D 109.4(9) . . ?
B82D B83D B89D 111.5(8) . . ?
B86D B83D B89D 61.3(6) . . ?
B82D B83D B81D 57.6(6) . . ?
B86D B83D B81D 102.1(7) . . ?
B89D B83D B81D 59.4(6) . . ?
B82D B83D B84D 55.1(7) . . ?
B86D B83D B84D 58.0(7) . . ?
B89D B83D B84D 100.1(8) . . ?
B81D B83D B84D 88.5(7) . . ?
B82D B84D B87D 113.2(8) . . ?
B82D B84D B86D 109.6(8) . . ?
B87D B84D B86D 62.5(6) . . ?
B82D B84D B85D 57.7(6) . . ?
B87D B84D B85D 60.3(6) . . ?
B86D B84D B85D 102.1(7) . . ?
B82D B84D B83D 55.7(6) . . ?
B87D B84D B83D 102.1(7) . . ?
B86D B84D B83D 57.7(6) . . ?
B85D B84D B83D 88.8(7) . . ?
B82D B85D B88D 111.3(8) . . ?
B82D B85D B87D 108.8(7) . . ?
B88D B85D B87D 63.6(6) . . ?
B82D B85D B81D 57.3(6) . . ?
B88D B85D B81D 59.0(6) . . ?
B87D B85D B81D 102.6(7) . . ?
B82D B85D B84D 56.1(7) . . ?
B88D B85D B84D 102.6(7) . . ?
B87D B85D B84D 57.1(6) . . ?
B81D B85D B84D 90.4(7) . . ?
C90D B86D B83D 108.0(8) . . ?
C90D B86D B84D 107.4(8) . . ?
B83D B86D B84D 64.3(7) . . ?
C90D B86D B89D 53.5(6) . . ?
B83D B86D B89D 59.8(7) . . ?
B84D B86D B89D 103.4(7) . . ?
C90D B86D B87D 55.6(6) . . ?
B83D B86D B87D 103.3(7) . . ?
B84D B86D B87D 57.4(6) . . ?
B89D B86D B87D 89.9(7) . . ?
C90D B87D B84D 109.0(8) . . ?
C90D B87D B85D 106.5(8) . . ?
B84D B87D B85D 62.7(6) . . ?
C90D B87D B86D 54.8(6) . . ?
B84D B87D B86D 60.1(6) . . ?
B85D B87D B86D 102.1(7) . . ?
C90D B87D B88D 54.8(6) . . ?
B84D B87D B88D 101.8(8) . . ?
B85D B87D B88D 56.9(6) . . ?
B86D B87D B88D 89.2(7) . . ?
C90D B88D B85D 108.6(8) . . ?
C90D B88D B81D 108.0(8) . . ?
B85D B88D B81D 62.4(6) . . ?
C90D B88D B89D 53.7(6) . . ?
B85D B88D B89D 104.4(7) . . ?
B81D B88D B89D 60.5(6) . . ?
C90D B88D B87D 54.5(7) . . ?
B85D B88D B87D 59.5(6) . . ?
B81D B88D B87D 102.2(7) . . ?
B89D B88D B87D 89.5(7) . . ?
C90D B89D B81D 109.1(8) . . ?
C90D B89D B83D 108.9(9) . . ?
B81D B89D B83D 60.7(6) . . ?
C90D B89D B88D 57.1(7) . . ?
B81D B89D B88D 58.5(6) . . ?
B83D B89D B88D 102.2(7) . . ?
C90D B89D B86D 55.5(6) . . ?
B81D B89D B86D 101.2(7) . . ?
B83D B89D B86D 58.9(7) . . ?
B88D B89D B86D 91.4(7) . . ?
C91D C90D B89D 125.7(9) . . ?
C91D C90D B86D 126.6(9) . . ?
B89D C90D B86D 70.9(7) . . ?
C91D C90D B87D 124.9(9) . . ?
B89D C90D B87D 109.4(8) . . ?
B86D C90D B87D 69.6(7) . . ?
C91D C90D B88D 125.5(8) . . ?
B89D C90D B88D 69.2(7) . . ?
B86D C90D B88D 107.9(8) . . ?
B87D C90D B88D 70.7(7) . . ?
C92D C91D C96D 116.3(10) . . ?
C92D C91D C90D 122.4(10) . . ?
C96D C91D C90D 121.2(10) . . ?
C91D C92D C93D 122.4(11) . . ?
C94D C93D C92D 121.0(11) . . ?
C93D C94D C95D 120.1(11) . . ?
C96D C95D C94D 117.1(12) . . ?
C91D C96D C95D 123.1(12) . . ?
N71A C72A C73A 177.7(12) . . ?
N71B C72B C73B 179.3(14) . . ?
N71C C72C C73C 176.1(15) . . ?
N71D C72D C73D 179.2(11) . . ?
N71E C72E C73E 179.9(11) . . ?
C72F N71F Ag1 136.3(11) . . ?
N71F C72F C73F 176.4(17) . . ?
N71G C72G C73G 175(2) . . ?
N71H C72H C73H 175.2(16) . . ?
N71I C72I C73I 180(2) . . ?
N71J C72J C73J 179.2(16) . . ?
N71K C72K C73K 176.7(16) . . ?
N71L C72L C73L 177.6(14) . . ?
N71M C72M C73M 176.6(17) . . ?

loop_
_geom_bond_atom_site_label_1
_geom_bond_atom_site_label_2
_geom_bond_distance
_geom_bond_site_symmetry_2
_geom_bond_publ_flag
Ag1 N41B 2.296(8) . ?
Ag1 N41A 2.302(8) . ?
Ag1 N41C 2.330(8) . ?
Ag1 N71F 2.536(11) . ?
Ag2 N61B 2.306(8) . ?
Ag2 N51 2.323(8) . ?
Ag2 N51D 2.342(7) . ?
Ag2 I80A 2.9305(9) . ?
Ag3 N61D 2.256(7) . ?
Ag3 N61A 2.305(7) . ?
Ag3 N51B 2.341(8) . ?
Ag4 N61C 2.298(7) . ?
Ag4 N51A 2.303(7) . ?
Ag4 N41D 2.333(9) . ?
C1A C6A 1.398(12) . ?
C1A C2A 1.415(12) . ?
C1A C21A 1.529(12) . ?
C2A C3A 1.398(12) . ?
C3A O23A 1.380(10) . ?
C3A C4A 1.422(13) . ?
C4A C5A 1.404(11) . ?
C4A N24A 1.407(11) . ?
C5A C6A 1.417(12) . ?
C6A C7A 1.561(11) . ?
C7A C8A 1.524(11) . ?
C8A C13A 1.417(12) . ?
C8A C9A 1.417(12) . ?
C9A C10A 1.412(12) . ?
C10A O27A 1.373(11) . ?
C10A C11A 1.426(12) . ?
C11A C12A 1.397(12) . ?
C11A N28A 1.411(11) . ?
C12A C13A 1.421(11) . ?
C13A C14A 1.527(12) . ?
C14A C15A 1.547(11) . ?
C15A C20A 1.394(11) . ?
C15A C16A 1.422(10) . ?
C16A C17A 1.391(12) . ?
C17A O31A 1.393(9) . ?
C17A C18A 1.417(12) . ?
C18A C19A 1.404(11) . ?
C18A N32A 1.415(10) . ?
C19A C20A 1.413(11) . ?
C20A C21A 1.544(10) . ?
C22A O23A 1.456(14) . ?
N24A C25A 1.448(12) . ?
C25A C44A 1.535(12) . ?
C26A O27A 1.458(12) . ?
N28A C29A 1.463(11) . ?
C29A C54A 1.535(11) . ?
C30A O31A 1.438(12) . ?
N32A C33A 1.442(11) . ?
C33A C64A 1.553(12) . ?
N41A C46A 1.315(13) . ?
N41A C42A 1.362(12) . ?
C42A C43A 1.394(13) . ?
C43A C44A 1.402(13) . ?
C44A C45A 1.405(12) . ?
C45A C46A 1.396(14) . ?
N51A C52A 1.346(11) . ?
N51A C56A 1.348(12) . ?
C52A C53A 1.390(12) . ?
C53A C54A 1.407(12) . ?
C54A C55A 1.401(12) . ?
C55A C56A 1.400(12) . ?
N61A C62A 1.344(12) . ?
N61A C66A 1.354(13) . ?
C62A C63A 1.398(12) . ?
C63A C64A 1.391(12) . ?
C64A C65A 1.396(13) . ?
C65A C66A 1.394(14) . ?
C1B C6B 1.401(12) . ?
C1B C2B 1.433(12) . ?
C1B C21B 1.522(12) . ?
C2B C3B 1.381(13) . ?
C3B O23B 1.382(10) . ?
C3B C4B 1.434(13) . ?
C4B N24B 1.380(12) . ?
C4B C5B 1.413(12) . ?
C5B C6B 1.402(12) . ?
C6B C7B 1.561(11) . ?
C7B C8B 1.531(11) . ?
C8B C13B 1.405(12) . ?
C8B C9B 1.434(12) . ?
C9B C10B 1.382(11) . ?
C10B O27B 1.391(10) . ?
C10B C11B 1.421(12) . ?
C11B C12B 1.374(11) . ?
C11B N28B 1.408(10) . ?
C12B C13B 1.438(11) . ?
C13B C14B 1.525(11) . ?
C14B C15B 1.539(11) . ?
C15B C20B 1.414(10) . ?
C15B C16B 1.420(12) . ?
C16B C17B 1.377(12) . ?
C17B O31B 1.388(10) . ?
C17B C18B 1.441(11) . ?
C18B C19B 1.367(12) . ?
C18B N32B 1.402(11) . ?
C19B C20B 1.422(12) . ?
C20B C21B 1.535(11) . ?
C22B O23B 1.452(12) . ?
N24B C25B 1.437(13) . ?
C25B C44B 1.539(13) . ?
C26B O27B 1.433(11) . ?
N28B C29B 1.432(11) . ?
C29B C54B 1.546(12) . ?
C30B O31B 1.428(10) . ?
N32B C33B 1.448(11) . ?
C33B C64B 1.518(12) . ?
N41B C42B 1.331(13) . ?
N41B C46B 1.362(13) . ?
C42B C43B 1.407(14) . ?
C43B C44B 1.404(13) . ?
C44B C45B 1.386(13) . ?
C45B C46B 1.380(14) . ?
N51B C56B 1.325(12) . ?
N51B C52B 1.353(12) . ?
C52B C53B 1.392(14) . ?
C53B C54B 1.391(12) . ?
C54B C55B 1.400(11) . ?
C55B C56B 1.391(13) . ?
N61B C62B 1.341(12) . ?
N61B C66B 1.370(11) . ?
C62B C63B 1.408(13) . ?
C63B C64B 1.406(11) . ?
C64B C65B 1.401(12) . ?
C65B C66B 1.383(14) . ?
C1C C6C 1.398(11) . ?
C1C C2C 1.404(12) . ?
C1C C21C 1.542(11) . ?
C2C C3C 1.412(11) . ?
C3C O23C 1.366(11) . ?
C3C C4C 1.425(13) . ?
C4C C5C 1.364(13) . ?
C4C N24C 1.409(11) . ?
C5C C6C 1.428(11) . ?
C6C C7C 1.553(12) . ?
C7C C8C 1.540(12) . ?
C8C C9C 1.423(11) . ?
C8C C13C 1.426(11) . ?
C9C C10C 1.378(12) . ?
C10C O27C 1.394(10) . ?
C10C C11C 1.413(12) . ?
C11C N28C 1.397(11) . ?
C11C C12C 1.413(12) . ?
C12C C13C 1.410(12) . ?
C13C C14C 1.530(11) . ?
C14C C15C 1.565(12) . ?
C15C C16C 1.396(12) . ?
C15C C20C 1.402(11) . ?
C16C C17C 1.406(12) . ?
C17C O31C 1.392(10) . ?
C17C C18C 1.417(12) . ?
C18C C19C 1.385(11) . ?
C18C N32C 1.411(11) . ?
C19C C20C 1.424(12) . ?
C20C C21C 1.546(11) . ?
C22C O23C 1.464(13) . ?
N24C C25C 1.459(13) . ?
C25C C44C 1.536(13) . ?
C26C O27C 1.441(12) . ?
N28C C29C 1.450(12) . ?
C29C C54C 1.528(13) . ?
C30C O31C 1.440(10) . ?
N32C C33C 1.454(11) . ?
C33C C64C 1.553(11) . ?
N41C C42C 1.340(12) . ?
N41C C46C 1.359(12) . ?
C42C C43C 1.396(14) . ?
C43C C44C 1.422(13) . ?
C44C C45C 1.405(13) . ?
C45C C46C 1.396(14) . ?
N51 C52C 1.356(12) . ?
N51 C56C 1.363(11) . ?
C52C C53C 1.387(15) . ?
C53C C54C 1.414(13) . ?
C54C C55C 1.375(13) . ?
C55C C56C 1.399(14) . ?
N61C C66C 1.323(11) . ?
N61C C62C 1.371(12) . ?
C62C C63C 1.394(12) . ?
C63C C64C 1.380(12) . ?
C64C C65C 1.406(12) . ?
C65C C66C 1.401(12) . ?
C1D C6D 1.379(12) . ?
C1D C2D 1.431(11) . ?
C1D C21D 1.553(10) . ?
C2D C3D 1.416(11) . ?
C3D O23D 1.377(10) . ?
C3D C4D 1.416(12) . ?
C4D N24D 1.404(10) . ?
C4D C5D 1.405(12) . ?
C5D C6D 1.431(11) . ?
C6D C7D 1.547(11) . ?
C7D C8D 1.522(13) . ?
C8D C9D 1.433(12) . ?
C8D C13D 1.439(12) . ?
C9D C10D 1.369(13) . ?
C10D O27D 1.401(11) . ?
C10D C11D 1.440(12) . ?
C11D N28D 1.391(12) . ?
C11D C12D 1.401(12) . ?
C12D C13D 1.396(13) . ?
C13D C14D 1.528(11) . ?
C14D C15D 1.524(12) . ?
C15D C20D 1.409(11) . ?
C15D C16D 1.428(12) . ?
C16D C17D 1.392(12) . ?
C17D O31D 1.398(10) . ?
C17D C18D 1.417(11) . ?
C18D N32D 1.400(11) . ?
C18D C19D 1.407(12) . ?
C19D C20D 1.408(12) . ?
C20D C21D 1.516(12) . ?
C22D O23D 1.431(12) . ?
N24D C25D 1.448(12) . ?
C25D C44D 1.533(13) . ?
C26D O27D 1.443(11) . ?
N28D C29D 1.436(12) . ?
C29D C54D 1.514(12) . ?
C30D O31D 1.436(11) . ?
N32D C33D 1.454(11) . ?
C33D C64D 1.542(11) . ?
N41D C42D 1.338(12) . ?
N41D C46D 1.347(13) . ?
C42D C43D 1.391(13) . ?
C43D C44D 1.410(12) . ?
C44D C45D 1.373(13) . ?
C45D C46D 1.378(15) . ?
N51D C56D 1.348(11) . ?
N51D C52D 1.363(11) . ?
C52D C53D 1.402(13) . ?
C53D C54D 1.392(12) . ?
C54D C55D 1.409(11) . ?
C55D C56D 1.387(13) . ?
N61D C66D 1.356(11) . ?
N61D C62D 1.367(11) . ?
C62D C63D 1.380(12) . ?
C63D C64D 1.394(11) . ?
C64D C65D 1.395(13) . ?
C65D C66D 1.406(12) . ?
I80A B81A 2.216(9) . ?
B81A B82A 1.694(13) . ?
B81A B88A 1.805(15) . ?
B81A B89A 1.806(13) . ?
B81A B85A 1.841(12) . ?
B81A B83A 1.861(14) . ?
B82A B84A 1.712(14) . ?
B82A B83A 1.720(14) . ?
B82A B85A 1.721(15) . ?
B83A B86A 1.823(14) . ?
B83A B89A 1.829(14) . ?
B83A B84A 1.855(13) . ?
B84A B86A 1.816(14) . ?
B84A B87A 1.834(15) . ?
B84A B85A 1.841(14) . ?
B85A B87A 1.817(15) . ?
B85A B88A 1.828(13) . ?
B86A C90A 1.600(14) . ?
B86A B89A 1.857(14) . ?
B86A B87A 1.869(14) . ?
B87A C90A 1.632(12) . ?
B87A B88A 1.841(13) . ?
B88A C90A 1.610(13) . ?
B88A B89A 1.852(14) . ?
B89A C90A 1.625(12) . ?
C90A C91A 1.471(13) . ?
C91A C96A 1.420(14) . ?
C91A C92A 1.431(13) . ?
C92A C93A 1.380(14) . ?
C93A C94A 1.382(16) . ?
C94A C95A 1.403(16) . ?
C95A C96A 1.406(15) . ?
I80B B81B 2.217(10) . ?
B81B B82B 1.701(14) . ?
B81B B86B 1.814(15) . ?
B81B B83B 1.819(14) . ?
B81B B88B 1.849(14) . ?
B81B B85B 1.866(15) . ?
B82B B84B 1.705(18) . ?
B82B B83B 1.717(16) . ?
B82B B85B 1.724(17) . ?
B83B B89B 1.810(16) . ?
B83B B88B 1.842(15) . ?
B83B B84B 1.858(18) . ?
B84B B87B 1.821(16) . ?
B84B B89B 1.838(18) . ?
B84B B85B 1.852(19) . ?
B85B B87B 1.825(17) . ?
B85B B86B 1.840(16) . ?
B86B C90B 1.613(14) . ?
B86B B88B 1.862(15) . ?
B86B B87B 1.866(15) . ?
B87B C90B 1.630(14) . ?
B87B B89B 1.855(18) . ?
B88B C90B 1.615(14) . ?
B88B B89B 1.843(16) . ?
B89B C90B 1.643(14) . ?
C90B C91B 1.513(13) . ?
C91B C96B 1.371(14) . ?
C91B C92B 1.402(13) . ?
C92B C93B 1.410(15) . ?
C93B C94B 1.382(18) . ?
C94B C95B 1.382(17) . ?
C95B C96B 1.420(14) . ?
I80C B81C 2.238(11) . ?
B81C B82C 1.679(15) . ?
B81C B85C 1.803(17) . ?
B81C B86C 1.816(17) . ?
B81C B87C 1.840(15) . ?
B81C B83C 1.845(15) . ?
B82C B84C 1.702(18) . ?
B82C B85C 1.723(19) . ?
B82C B83C 1.723(16) . ?
B83C B88C 1.819(17) . ?
B83C B87C 1.841(16) . ?
B83C B84C 1.858(17) . ?
B84C B88C 1.818(17) . ?
B84C B89C 1.819(19) . ?
B84C B85C 1.866(17) . ?
B85C B86C 1.827(17) . ?
B85C B89C 1.827(17) . ?
B86C C90C 1.611(12) . ?
B86C B89C 1.838(16) . ?
B86C B87C 1.860(15) . ?
B87C C90C 1.603(14) . ?
B87C B88C 1.839(15) . ?
B88C C90C 1.630(15) . ?
B88C B89C 1.872(17) . ?
B89C C90C 1.626(15) . ?
C90C C91C 1.497(13) . ?
C91C C92C 1.395(15) . ?
C91C C96C 1.425(16) . ?
C92C C93C 1.410(16) . ?
C93C C94C 1.393(18) . ?
C94C C95C 1.357(18) . ?
C95C C96C 1.375(17) . ?
I80D B81D 2.198(10) . ?
B81D B82D 1.718(14) . ?
B81D B88D 1.786(16) . ?
B81D B89D 1.823(15) . ?
B81D B85D 1.846(14) . ?
B81D B83D 1.847(15) . ?
B82D B84D 1.698(17) . ?
B82D B83D 1.708(16) . ?
B82D B85D 1.729(15) . ?
B83D B86D 1.813(16) . ?
B83D B89D 1.831(18) . ?
B83D B84D 1.93(2) . ?
B84D B87D 1.768(17) . ?
B84D B86D 1.820(15) . ?
B84D B85D 1.871(15) . ?
B85D B88D 1.777(14) . ?
B85D B87D 1.829(16) . ?
B86D C90D 1.621(13) . ?
B86D B89D 1.859(16) . ?
B86D B87D 1.861(15) . ?
B87D C90D 1.638(16) . ?
B87D B88D 1.900(17) . ?
B88D C90D 1.646(16) . ?
B88D B89D 1.833(16) . ?
B89D C90D 1.581(16) . ?
C90D C91D 1.524(14) . ?
C91D C92D 1.388(15) . ?
C91D C96D 1.397(16) . ?
C92D C93D 1.419(16) . ?
C93D C94D 1.306(17) . ?
C94D C95D 1.473(19) . ?
C95D C96D 1.398(16) . ?
N71A C72A 1.143(13) . ?
C72A C73A 1.442(13) . ?
N71B C72B 1.139(13) . ?
C72B C73B 1.471(13) . ?
N71C C72C 1.160(14) . ?
C72C C73C 1.440(15) . ?
N71D C72D 1.124(13) . ?
C72D C73D 1.457(14) . ?
N71E C72E 1.134(12) . ?
C72E C73E 1.469(14) . ?
N71F C72F 1.114(15) . ?
C72F C73F 1.456(18) . ?
N71G C72G 1.15(2) . ?
C72G C73G 1.49(2) . ?
N71H C72H 1.133(14) . ?
C72H C73H 1.458(18) . ?
N71I C72I 1.128(17) . ?
C72I C73I 1.437(18) . ?
N71J C72J 1.109(16) . ?
C72J C73J 1.476(18) . ?
N71K C72K 1.16(2) . ?
C72K C73K 1.46(2) . ?
N71L C72L 1.154(16) . ?
C72L C73L 1.488(19) . ?
N71M C72M 1.16(2) . ?
C72M C73M 1.44(2) . ?
